data_4319008
loop_
_publ_author_name
'Kazuaki Yamanari'
'Rie Ito'
'Shiori Yamamoto'
'Takumi Konno'
'Akira Fuyuhiro'
'Kousuke Fujioka'
'Ryuichi Arakawa'

_publ_section_title
;
 Cyclic Tetramers Composed of Rhodium(III), Iridium(III), or Ruthenium(II)
 Half-Sandwich and 6-Purinethiones
;
_journal_name_full 'Inorganic Chemistry'
_journal_page_first 6824
_journal_page_last 6830
_journal_paper_doi 10.1021/ic020449o
_journal_volume 41
_journal_year 2002
_chemical_formula_sum 'C64 H88 F12 Ir4 N20 O18 S8'
_chemical_formula_weight 2678.86
_space_group_IT_number 14
_symmetry_cell_setting monoclinic
_symmetry_Int_Tables_number 14
_symmetry_space_group_name_Hall '-P 2yn'
_symmetry_space_group_name_H-M 'P 1 21/n 1'
_cell_angle_alpha 90
_cell_angle_beta 90.722(2)
_cell_angle_gamma 90
_cell_formula_units_Z 4
_cell_length_a 15.215(1)
_cell_length_b 40.176(4)
_cell_length_c 14.946(1)
_cell_measurement_reflns_used 26785
_cell_measurement_temperature 296.2
_cell_measurement_theta_max 27.5
_cell_measurement_theta_min 1.7
_cell_volume 9135.4(12)
_computing_cell_refinement PROCESS-AUTO
_computing_data_collection PROCESS-AUTO
_computing_data_reduction 'teXsan Ver. 1.10'
_computing_publication_material 'teXsan Ver. 1.10'
_computing_structure_refinement 'teXsan Ver. 1.10'
_computing_structure_solution SHELXS86
_diffrn_measured_fraction_theta_full 0.8804
_diffrn_measured_fraction_theta_max 0.8804
_diffrn_measurement_device_type 'Rigaku RAXIS-RAPID Imaging Plate'
_diffrn_measurement_method \w
_diffrn_radiation_type 'Mo K\a'
_diffrn_radiation_wavelength 0.7107
_diffrn_reflns_av_R_equivalents 0.049
_diffrn_reflns_limit_h_max 19
_diffrn_reflns_limit_h_min 0
_diffrn_reflns_limit_k_max 52
_diffrn_reflns_limit_k_min 0
_diffrn_reflns_limit_l_max 19
_diffrn_reflns_limit_l_min -19
_diffrn_reflns_number 34250
_diffrn_reflns_theta_full 27.49
_diffrn_reflns_theta_max 27.49
_exptl_absorpt_coefficient_mu 6.104
_exptl_absorpt_correction_T_max 0.783
_exptl_absorpt_correction_T_min 0.237
_exptl_absorpt_correction_type multi-scan
_exptl_absorpt_process_details '(Higashi, 1995)'
_exptl_crystal_colour yellow
_exptl_crystal_density_diffrn 1.948
_exptl_crystal_density_method 'not measured'
_exptl_crystal_description plate
_exptl_crystal_size_max 0.200
_exptl_crystal_size_mid 0.150
_exptl_crystal_size_min 0.040
_refine_diff_density_max 2.40
_refine_diff_density_min -2.92
_refine_ls_extinction_method none
_refine_ls_goodness_of_fit_ref 2.336
_refine_ls_hydrogen_treatment noref
_refine_ls_number_parameters 788
_refine_ls_number_reflns 18400
_refine_ls_R_factor_gt 0.0850
_refine_ls_shift/su_max 0.0096
_refine_ls_structure_factor_coef Fsqd
_refine_ls_weighting_details 'w = 1/[\s^2^(Fo^2^) + (0.03500(Max(Fo^2^,0) + 2Fc^2^)/3)^2^]'
_refine_ls_weighting_scheme calc
_refine_ls_wR_factor_ref 0.1961
_reflns_number_gt 11418
_reflns_number_total 18456
_reflns_threshold_expression F^2^>2.0\s(F^2^)
_cod_data_source_file ic020449o_1.cif
_cod_data_source_block '[Ir4(Cp*)4(Haput)4](CF3SO3)4'
_cod_original_cell_volume 9135(1)
_cod_original_formula_sum 'C64 H88 F12 Ir4 N20 O18 S8 '
_cod_database_code 4319008

loop_
_symmetry_equiv_pos_as_xyz
x,y,z
1/2-x,1/2+y,1/2-z
-x,-y,-z
1/2+x,1/2-y,1/2+z

loop_
_atom_site_label
_atom_site_type_symbol
_atom_site_fract_x
_atom_site_fract_y
_atom_site_fract_z
_atom_site_U_iso_or_equiv
_atom_site_adp_type
_atom_site_occupancy
_atom_site_calc_flag
_atom_site_refinement_flags
_atom_site_disorder_assembly
_atom_site_disorder_group
Ir(1) Ir 0.50400(4) 0.15106(1) 0.39099(4) 0.0474(2) Uani 1.00 d . . .
Ir(2) Ir 0.10191(4) 0.10563(2) 0.43256(4) 0.0525(2) Uani 1.00 d . . .
Ir(3) Ir 0.04406(4) 0.14981(1) 0.02413(4) 0.0486(2) Uani 1.00 d . . .
Ir(4) Ir 0.44180(4) 0.09845(1) -0.00811(4) 0.0489(2) Uani 1.00 d . . .
S(1) S 0.4285(3) 0.20290(10) 0.3562(3) 0.059(1) Uani 1.00 d . . .
S(2) S 0.1343(2) 0.0543(1) 0.3549(3) 0.062(1) Uani 1.00 d . . .
S(3) S 0.1242(3) 0.20103(10) 0.0523(3) 0.058(1) Uani 1.00 d . . .
S(4) S 0.4045(3) 0.04903(9) 0.0777(3) 0.059(1) Uani 1.00 d . . .
S(11) S 0.2745 -0.0531 0.2458 0.0762 Uani 1.00 d . . .
S(12) S 0.2218 -0.1974 0.3116 0.1030 Uani 1.00 d . . .
S(13) S 0.8350 0.0312 0.2270 0.1523 Uani 1.00 d . . .
S(14) S 0.3041 0.2260 0.7717 0.1522 Uani 1.00 d . . .
F(1) F 0.1303 -0.0689 0.3190 0.1679 Uani 1.00 d . . .
F(2) F 0.2302 -0.0878 0.3836 0.1842 Uani 1.00 d . . .
F(3) F 0.2113 -0.0369 0.3970 0.1769 Uani 1.00 d . . .
F(4) F 0.1556 -0.1425 0.2609 0.1753 Uani 1.00 d . . .
F(5) F 0.2965 -0.1418 0.2814 0.1879 Uani 1.00 d . . .
F(6) F 0.2375 -0.1733 0.1669 0.2685 Uani 1.00 d . . .
F(7) F 0.7573 -0.0162 0.1515 0.3306 Uani 1.00 d . . .
F(8) F 0.8397 0.0090 0.0691 0.2286 Uani 1.00 d . . .
F(9) F 0.8844 -0.0216 0.1723 0.3284 Uani 1.00 d . . .
F(10) F 0.4644 0.2365 0.8127 0.2042 Uani 1.00 d . . .
F(11) F 0.3859 0.2761 0.8317 0.2643 Uani 1.00 d . . .
F(12) F 0.4178 0.2664 0.7125 0.2995 Uani 1.00 d . . .
O(1) O 0.3644 -0.0511 0.2801 0.2123 Uani 1.00 d . . .
O(2) O 0.2465 -0.0211 0.2200 0.1142 Uani 1.00 d . . .
O(3) O 0.2585 -0.0790 0.1868 0.1450 Uani 1.00 d . . .
O(4) O 0.1476 -0.2137 0.2836 0.1525 Uani 1.00 d . . .
O(5) O 0.3023 -0.2132 0.3027 0.1250 Uani 1.00 d . . .
O(6) O 0.2203 -0.1785 0.4110 0.2931 Uani 1.00 d . . .
O(7) O 0.8048 0.0212 0.3106 0.1986 Uani 1.00 d . . .
O(8) O 0.9087 0.0442 0.2130 0.1557 Uani 1.00 d . . .
O(9) O 0.7733 0.0523 0.1988 0.3079 Uani 1.00 d . . .
O(10) O 0.3363 0.1997 0.7129 0.2787 Uani 1.00 d . . .
O(11) O 0.2807 0.2146 0.8553 0.2021 Uani 1.00 d . . .
O(12) O 0.2380 0.2475 0.7354 0.2451 Uani 1.00 d . . .
O(51) O 0.1787 0.2466 0.5582 0.1358 Uiso 0.50 d P . .
O(52) O 0.3662 -0.0031 -0.3576 0.1027 Uani 1.00 d . . .
O(53) O 0.3637 0.0147 -0.4289 0.1213 Uiso 0.50 d P . .
O(55) O 0.1047 0.2665 0.5796 0.1457 Uiso 0.50 d P . .
O(56) O 0.4383 0.3503 0.6870 0.2216 Uiso 1.00 d . . .
O(58) O 0.9146 0.3496 0.0645 0.0992 Uiso 0.50 d P . .
N(1) N 0.3875(7) 0.2189(3) 0.1809(8) 0.048(3) Uani 1.00 d . . .
N(2) N 0.348(1) 0.2336(3) 0.0359(10) 0.072(5) Uani 1.00 d . . .
N(3) N 0.3941(8) 0.1805(3) 0.0590(8) 0.053(4) Uani 1.00 d . . .
N(7) N 0.4801(7) 0.1401(3) 0.2549(8) 0.049(3) Uani 1.00 d . . .
N(9) N 0.4551(8) 0.1266(3) 0.1120(9) 0.056(4) Uani 1.00 d . . .
N(21) N 0.3071(8) 0.0355(3) 0.3325(10) 0.060(4) Uani 1.00 d . . .
N(22) N 0.4484(10) 0.0149(4) 0.315(1) 0.095(6) Uani 1.00 d . . .
N(23) N 0.4271(8) 0.0702(3) 0.3547(8) 0.051(4) Uani 1.00 d . . .
N(27) N 0.2379(7) 0.1151(3) 0.4170(7) 0.041(3) Uani 1.00 d . . .
N(29) N 0.3844(7) 0.1258(3) 0.4081(8) 0.049(4) Uani 1.00 d . . .
N(31) N 0.1630(9) 0.2206(3) 0.2249(10) 0.065(4) Uani 1.00 d . . .
N(32) N 0.200(1) 0.2389(3) 0.369(1) 0.081(5) Uani 1.00 d . . .
N(33) N 0.1488(9) 0.1838(4) 0.3557(10) 0.068(5) Uani 1.00 d . . .
N(37) N 0.0653(7) 0.1425(3) 0.1644(7) 0.041(3) Uani 1.00 d . . .
N(39) N 0.0880(8) 0.1307(3) 0.3127(9) 0.057(4) Uani 1.00 d . . .
N(41) N 0.2337(8) 0.0322(3) 0.1085(9) 0.055(4) Uani 1.00 d . . .
N(42) N 0.0877(8) 0.0181(3) 0.138(1) 0.066(4) Uani 1.00 d . . .
N(43) N 0.1121(8) 0.0709(3) 0.0811(9) 0.055(4) Uani 1.00 d . . .
N(47) N 0.3059(7) 0.1077(3) 0.0025(8) 0.045(3) Uani 1.00 d . . .
N(49) N 0.1641(7) 0.1225(3) 0.0135(9) 0.052(4) Uani 1.00 d . . .
C(2) C 0.376(1) 0.2098(3) 0.092(1) 0.064(5) Uani 1.00 d . . .
C(4) C 0.4285(9) 0.1590(3) 0.122(1) 0.052(4) Uani 1.00 d . . .
C(5) C 0.4437(9) 0.1673(3) 0.2096(10) 0.046(4) Uani 1.00 d . . .
C(6) C 0.4169(9) 0.1969(4) 0.245(1) 0.052(4) Uani 1.00 d . . .
C(8) C 0.4833(9) 0.1153(4) 0.1940(9) 0.050(4) Uani 1.00 d . . .
C(22) C 0.393(1) 0.0416(4) 0.332(1) 0.062(5) Uani 1.00 d . . .
C(24) C 0.3713(9) 0.0931(3) 0.379(1) 0.051(4) Uani 1.00 d . . .
C(25) C 0.2817(9) 0.0865(4) 0.389(1) 0.054(4) Uani 1.00 d . . .
C(26) C 0.2486(9) 0.0583(4) 0.359(1) 0.051(4) Uani 1.00 d . . .
C(28) C 0.300(1) 0.1377(4) 0.423(1) 0.055(5) Uani 1.00 d . . .
C(32) C 0.1683(10) 0.2136(4) 0.315(1) 0.061(5) Uani 1.00 d . . .
C(34) C 0.1170(10) 0.1619(4) 0.296(1) 0.058(5) Uani 1.00 d . . .
C(35) C 0.101(1) 0.1675(4) 0.206(1) 0.067(6) Uani 1.00 d . . .
C(36) C 0.1252(10) 0.1969(3) 0.165(1) 0.060(5) Uani 1.00 d . . .
C(38) C 0.0551(9) 0.1197(3) 0.226(1) 0.052(4) Uani 1.00 d . . .
C(42) C 0.140(1) 0.0425(4) 0.107(1) 0.062(5) Uani 1.00 d . . .
C(44) C 0.1712(10) 0.0911(4) 0.047(1) 0.054(5) Uani 1.00 d . . .
C(45) C 0.2590(10) 0.0840(3) 0.036(1) 0.061(5) Uani 1.00 d . . .
C(46) C 0.2973(10) 0.0545(3) 0.074(1) 0.051(4) Uani 1.00 d . . .
C(48) C 0.2424(9) 0.1315(4) -0.012(1) 0.050(4) Uani 1.00 d . . .
C(50) C 0.573(1) 0.1262(6) 0.504(1) 0.081(7) Uani 1.00 d . . .
C(51) C 0.619(1) 0.1193(4) 0.428(2) 0.073(6) Uani 1.00 d . . .
C(52) C 0.6472(9) 0.1539(5) 0.394(1) 0.067(5) Uani 1.00 d . . .
C(53) C 0.615(1) 0.1786(4) 0.450(1) 0.074(6) Uani 1.00 d . . .
C(54) C 0.556(1) 0.1591(6) 0.522(1) 0.085(7) Uani 1.00 d . . .
C(55) C 0.528(2) 0.0994(7) 0.559(2) 0.15(1) Uani 1.00 d . . .
C(56) C 0.646(2) 0.0883(5) 0.388(2) 0.14(1) Uani 1.00 d . . .
C(57) C 0.701(1) 0.1605(6) 0.315(2) 0.104(8) Uani 1.00 d . . .
C(58) C 0.631(2) 0.2169(6) 0.436(2) 0.15(1) Uani 1.00 d . . .
C(59) C 0.519(2) 0.1817(8) 0.597(2) 0.16(1) Uani 1.00 d . . .
C(60) C 0.012(2) 0.1351(7) 0.510(2) 0.102(10) Uani 1.00 d . . .
C(61) C 0.082(2) 0.130(1) 0.556(2) 0.14(1) Uani 1.00 d . . .
C(62) C 0.097(2) 0.0981(8) 0.576(2) 0.101(9) Uani 1.00 d . . .
C(63) C 0.027(3) 0.0804(5) 0.528(3) 0.18(1) Uani 1.00 d . . .
C(64) C -0.027(1) 0.1054(8) 0.487(1) 0.094(8) Uani 1.00 d . . .
C(65) C -0.007(3) 0.1713(8) 0.495(4) 0.26(2) Uani 1.00 d . . .
C(66) C 0.136(3) 0.160(1) 0.595(3) 0.31(3) Uani 1.00 d . . .
C(67) C 0.163(2) 0.083(1) 0.631(2) 0.24(2) Uani 1.00 d . . .
C(68) C 0.036(3) 0.0424(9) 0.540(3) 0.24(2) Uani 1.00 d . . .
C(69) C -0.105(3) 0.105(1) 0.429(4) 0.25(2) Uiso 1.00 d . . .
C(70) C -0.067(1) 0.1199(5) -0.018(2) 0.088(7) Uani 1.00 d . . .
C(71) C -0.099(1) 0.1513(5) 0.022(1) 0.063(5) Uani 1.00 d . . .
C(72) C -0.068(1) 0.1768(5) -0.028(1) 0.072(6) Uani 1.00 d . . .
C(73) C -0.017(1) 0.1641(5) -0.104(1) 0.078(6) Uani 1.00 d . . .
C(74) C -0.018(1) 0.1278(6) -0.094(1) 0.080(6) Uani 1.00 d . . .
C(75) C -0.090(2) 0.0845(8) 0.001(3) 0.20(2) Uani 1.00 d . . .
C(76) C -0.155(1) 0.1536(8) 0.103(2) 0.14(1) Uani 1.00 d . . .
C(77) C -0.095(2) 0.2121(5) -0.018(2) 0.123(10) Uani 1.00 d . . .
C(78) C 0.028(2) 0.1821(10) -0.176(2) 0.18(1) Uani 1.00 d . . .
C(79) C 0.025(2) 0.1033(9) -0.152(2) 0.17(1) Uani 1.00 d . . .
C(80) C 0.503(1) 0.1271(5) -0.111(1) 0.065(5) Uani 1.00 d . . .
C(81) C 0.455(1) 0.1011(6) -0.1499(9) 0.082(7) Uani 1.00 d . . .
C(82) C 0.485(2) 0.0716(4) -0.117(2) 0.089(7) Uani 1.00 d . . .
C(83) C 0.555(1) 0.0756(5) -0.065(2) 0.096(8) Uani 1.00 d . . .
C(84) C 0.570(1) 0.1105(6) -0.059(2) 0.091(7) Uani 1.00 d . . .
C(85) C 0.502(1) 0.1617(7) -0.130(1) 0.110(9) Uani 1.00 d . . .
C(86) C 0.373(2) 0.106(1) -0.215(2) 0.20(2) Uani 1.00 d . . .
C(87) C 0.439(2) 0.039(1) -0.165(3) 0.21(2) Uani 1.00 d . . .
C(88) C 0.606(2) 0.0485(7) -0.027(2) 0.16(1) Uani 1.00 d . . .
C(89) C 0.640(2) 0.126(1) -0.003(2) 0.23(2) Uani 1.00 d . . .
C(101) C 0.2094 -0.0617 0.3408 0.1005 Uani 1.00 d . . .
C(102) C 0.2299 -0.1608 0.2442 0.1693 Uani 1.00 d . . .
C(103) C 0.8086 0.0012 0.1420 0.1710 Uani 1.00 d . . .
C(104) C 0.4012 0.2496 0.7843 0.1615 Uani 1.00 d . . .
H(1) H 0.3345 0.2551 0.0580 0.0867 Uiso 1.00 calc . . .
H(2) H 0.3426 0.2289 -0.0262 0.0867 Uiso 1.00 calc . . .
H(3) H 0.5022 0.0932 0.2062 0.0598 Uiso 1.00 calc . . .
H(4) H 0.5103 0.0177 0.3193 0.1135 Uiso 1.00 calc . . .
H(5) H 0.4244 -0.0061 0.2982 0.1135 Uiso 1.00 calc . . .
H(6) H 0.2884 0.1604 0.4361 0.0662 Uiso 1.00 calc . . .
H(7) H 0.2079 0.2352 0.4315 0.0978 Uiso 1.00 calc . . .
H(8) H 0.2147 0.2599 0.3440 0.0978 Uiso 1.00 calc . . .
H(9) H 0.0293 0.0985 0.2152 0.0627 Uiso 1.00 calc . . .
H(10) H 0.1124 -0.0026 0.1559 0.0792 Uiso 1.00 calc . . .
H(11) H 0.0262 0.0216 0.1419 0.0792 Uiso 1.00 calc . . .
H(12) H 0.2544 0.1525 -0.0378 0.0601 Uiso 1.00 calc . . .
H(51) H 0.4658 0.1012 0.5504 0.1812 Uiso 1.00 calc . . .
H(52) H 0.5467 0.0781 0.5393 0.1812 Uiso 1.00 calc . . .
H(53) H 0.5421 0.1022 0.6202 0.1812 Uiso 1.00 calc . . .
H(54) H 0.5953 0.0752 0.3742 0.1678 Uiso 1.00 calc . . .
H(55) H 0.6766 0.0928 0.3340 0.1678 Uiso 1.00 calc . . .
H(56) H 0.6831 0.0765 0.4280 0.1678 Uiso 1.00 calc . . .
H(57) H 0.7153 0.1400 0.2870 0.1250 Uiso 1.00 calc . . .
H(58) H 0.6683 0.1739 0.2738 0.1250 Uiso 1.00 calc . . .
H(59) H 0.7531 0.1717 0.3323 0.1250 Uiso 1.00 calc . . .
H(60) H 0.6924 0.2213 0.4376 0.1800 Uiso 1.00 calc . . .
H(61) H 0.6077 0.2234 0.3790 0.1800 Uiso 1.00 calc . . .
H(62) H 0.6029 0.2291 0.4815 0.1800 Uiso 1.00 calc . . .
H(63) H 0.5668 0.1919 0.6284 0.1919 Uiso 1.00 calc . . .
H(64) H 0.4827 0.1984 0.5712 0.1919 Uiso 1.00 calc . . .
H(65) H 0.4861 0.1686 0.6373 0.1919 Uiso 1.00 calc . . .
H(66) H 0.0404 0.1812 0.4638 0.3099 Uiso 1.00 calc . . .
H(67) H -0.0595 0.1735 0.4607 0.3099 Uiso 1.00 calc . . .
H(68) H -0.0137 0.1822 0.5510 0.3099 Uiso 1.00 calc . . .
H(69) H 0.1850 0.1519 0.6274 0.3667 Uiso 1.00 calc . . .
H(70) H 0.1554 0.1738 0.5470 0.3667 Uiso 1.00 calc . . .
H(71) H 0.0995 0.1728 0.6331 0.3667 Uiso 1.00 calc . . .
H(72) H 0.1358 0.0710 0.6787 0.2880 Uiso 1.00 calc . . .
H(73) H 0.1952 0.0672 0.5957 0.2880 Uiso 1.00 calc . . .
H(74) H 0.2015 0.0990 0.6544 0.2880 Uiso 1.00 calc . . .
H(75) H 0.0316 0.0371 0.6022 0.2867 Uiso 1.00 calc . . .
H(76) H -0.0104 0.0316 0.5083 0.2867 Uiso 1.00 calc . . .
H(77) H 0.0907 0.0352 0.5186 0.2867 Uiso 1.00 calc . . .
H(78) H -0.1507 0.1176 0.4559 0.2983 Uiso 1.00 calc . . .
H(79) H -0.0912 0.1151 0.3726 0.2983 Uiso 1.00 calc . . .
H(80) H -0.1240 0.0830 0.4193 0.2983 Uiso 1.00 calc . . .
H(81) H -0.1227 0.0833 0.0542 0.2442 Uiso 1.00 calc . . .
H(82) H -0.1238 0.0758 -0.0476 0.2442 Uiso 1.00 calc . . .
H(83) H -0.0373 0.0718 0.0075 0.2442 Uiso 1.00 calc . . .
H(84) H -0.1248 0.1656 0.1488 0.1668 Uiso 1.00 calc . . .
H(85) H -0.2085 0.1649 0.0885 0.1668 Uiso 1.00 calc . . .
H(86) H -0.1685 0.1318 0.1240 0.1668 Uiso 1.00 calc . . .
H(87) H -0.0802 0.2193 0.0412 0.1478 Uiso 1.00 calc . . .
H(88) H -0.0646 0.2254 -0.0598 0.1478 Uiso 1.00 calc . . .
H(89) H -0.1562 0.2140 -0.0274 0.1478 Uiso 1.00 calc . . .
H(90) H 0.0896 0.1779 -0.1715 0.2123 Uiso 1.00 calc . . .
H(91) H 0.0067 0.1747 -0.2324 0.2123 Uiso 1.00 calc . . .
H(92) H 0.0179 0.2053 -0.1700 0.2123 Uiso 1.00 calc . . .
H(93) H -0.0175 0.0887 -0.1773 0.1999 Uiso 1.00 calc . . .
H(94) H 0.0543 0.1147 -0.1993 0.1999 Uiso 1.00 calc . . .
H(95) H 0.0671 0.0909 -0.1186 0.1999 Uiso 1.00 calc . . .
H(96) H 0.5548 0.1677 -0.1599 0.1319 Uiso 1.00 calc . . .
H(97) H 0.4530 0.1668 -0.1666 0.1319 Uiso 1.00 calc . . .
H(98) H 0.4990 0.1739 -0.0754 0.1319 Uiso 1.00 calc . . .
H(99) H 0.3279 0.1171 -0.1838 0.2442 Uiso 1.00 calc . . .
H(100) H 0.3898 0.1184 -0.2653 0.2442 Uiso 1.00 calc . . .
H(101) H 0.3523 0.0846 -0.2334 0.2442 Uiso 1.00 calc . . .
H(102) H 0.3777 0.0402 -0.1560 0.2509 Uiso 1.00 calc . . .
H(103) H 0.4513 0.0396 -0.2269 0.2509 Uiso 1.00 calc . . .
H(104) H 0.4626 0.0196 -0.1387 0.2509 Uiso 1.00 calc . . .
H(105) H 0.5696 0.0356 0.0112 0.1972 Uiso 1.00 calc . . .
H(106) H 0.6279 0.0348 -0.0731 0.1972 Uiso 1.00 calc . . .
H(107) H 0.6538 0.0573 0.0073 0.1972 Uiso 1.00 calc . . .
H(108) H 0.6312 0.1206 0.0580 0.2731 Uiso 1.00 calc . . .
H(109) H 0.6957 0.1183 -0.0213 0.2731 Uiso 1.00 calc . . .
H(110) H 0.6373 0.1496 -0.0100 0.2731 Uiso 1.00 calc . . .

loop_
_atom_site_aniso_label
_atom_site_aniso_U_11
_atom_site_aniso_U_22
_atom_site_aniso_U_33
_atom_site_aniso_U_12
_atom_site_aniso_U_13
_atom_site_aniso_U_23
Ir(1) 0.0411(3) 0.0515(3) 0.0495(3) -0.0006(2) -0.0070(2) -0.0034(3)
Ir(2) 0.0410(3) 0.0629(4) 0.0535(4) 0.0022(3) 0.0028(2) 0.0108(3)
Ir(3) 0.0419(3) 0.0537(3) 0.0502(3) 0.0040(2) -0.0049(2) 0.0037(3)
Ir(4) 0.0416(3) 0.0542(3) 0.0510(4) 0.0029(2) 0.0018(2) -0.0109(3)
S(1) 0.066(3) 0.058(2) 0.052(2) 0.010(2) -0.008(2) -0.013(2)
S(2) 0.044(2) 0.061(2) 0.080(3) -0.010(2) -0.005(2) 0.006(2)
S(3) 0.064(2) 0.053(2) 0.056(2) -0.008(2) -0.001(2) 0.012(2)
S(4) 0.050(2) 0.047(2) 0.079(3) 0.008(2) 0.002(2) -0.005(2)
S(11) 0.0862 0.0550 0.0873 -0.0050 0.0055 0.0077
S(12) 0.0812 0.0652 0.1623 -0.0050 -0.0070 0.0218
S(13) 0.1003 0.2041 0.1534 -0.0441 0.0327 -0.0074
S(14) 0.1602 0.2022 0.0934 0.0829 -0.0325 -0.0010
F(1) 0.0754 0.2511 0.1776 -0.0414 0.0119 -0.0562
F(2) 0.2463 0.1690 0.1369 -0.0729 -0.0208 0.0643
F(3) 0.2085 0.1996 0.1237 -0.0528 0.0456 -0.0606
F(4) 0.1142 0.1144 0.2952 -0.0105 -0.0812 0.0044
F(5) 0.1250 0.1138 0.3224 -0.0484 -0.0894 0.0231
F(6) 0.2529 0.3692 0.1814 -0.0537 -0.0723 0.0240
F(7) 0.2306 0.4547 0.3064 -0.2331 -0.0047 -0.0737
F(8) 0.3289 0.1828 0.1740 0.0208 -0.0045 -0.0495
F(9) 0.2840 0.2235 0.4773 0.0229 -0.0063 0.0571
F(10) 0.1568 0.1658 0.2885 -0.0310 -0.0555 0.0546
F(11) 0.3195 0.1915 0.2804 0.0689 -0.0547 -0.0141
F(12) 0.3342 0.2367 0.3257 -0.0093 -0.0699 0.1012
O(1) 0.1196 0.2749 0.2442 -0.0861 0.0670 -0.0725
O(2) 0.1534 0.0644 0.1245 0.0089 -0.0149 0.0140
O(3) 0.2223 0.0656 0.1491 0.0015 0.0793 -0.0271
O(4) 0.1050 0.1128 0.2380 -0.0434 -0.0704 0.0465
O(5) 0.1142 0.0814 0.1790 0.0094 -0.0155 -0.0385
O(6) 0.1486 0.5990 0.1320 0.0592 0.0127 -0.0373
O(7) 0.1568 0.3019 0.1375 -0.1132 0.0235 0.0220
O(8) 0.0916 0.1993 0.1768 -0.0522 0.0295 -0.0168
O(9) 0.1825 0.4080 0.3352 0.0046 0.0835 0.0131
O(10) 0.2691 0.3617 0.2043 0.0856 -0.0421 -0.0795
O(11) 0.2173 0.3046 0.0835 -0.0973 -0.0313 -0.0207
O(12) 0.1694 0.2581 0.3045 0.0042 -0.1216 0.0274
O(52) 0.1027 0.1027 0.1027 0.0000 0.0013 0.0000
N(1) 0.049(7) 0.040(6) 0.055(8) -0.004(5) -0.007(5) -0.011(6)
N(2) 0.11(1) 0.047(7) 0.060(9) 0.014(7) -0.028(8) -0.001(7)
N(3) 0.066(8) 0.043(7) 0.049(7) 0.000(6) -0.009(6) 0.015(6)
N(7) 0.047(7) 0.055(7) 0.045(7) 0.016(5) -0.005(5) 0.003(6)
N(9) 0.050(7) 0.063(8) 0.057(8) -0.004(6) 0.004(6) 0.015(7)
N(21) 0.049(8) 0.048(7) 0.08(1) -0.005(6) -0.006(7) 0.001(7)
N(22) 0.062(10) 0.08(1) 0.14(2) -0.019(8) 0.012(9) -0.04(1)
N(23) 0.051(7) 0.049(7) 0.053(8) -0.005(6) 0.005(6) -0.015(6)
N(27) 0.040(6) 0.047(6) 0.037(6) 0.004(5) -0.004(5) -0.007(5)
N(29) 0.027(6) 0.060(7) 0.061(8) -0.001(5) -0.004(5) -0.021(6)
N(31) 0.073(9) 0.061(8) 0.060(9) -0.010(7) -0.010(7) -0.019(7)
N(32) 0.13(1) 0.045(7) 0.07(1) -0.025(8) -0.032(9) 0.013(7)
N(33) 0.064(9) 0.081(10) 0.058(9) -0.011(7) -0.013(7) 0.006(8)
N(37) 0.052(7) 0.035(6) 0.037(6) -0.005(5) -0.004(5) 0.009(5)
N(39) 0.057(8) 0.047(7) 0.067(9) -0.004(6) 0.003(6) -0.006(7)
N(41) 0.049(7) 0.058(7) 0.058(8) -0.008(6) 0.007(6) 0.006(6)
N(42) 0.055(8) 0.053(7) 0.09(1) -0.024(6) -0.012(7) 0.023(7)
N(43) 0.057(8) 0.043(7) 0.065(9) -0.010(6) 0.013(6) -0.006(6)
N(47) 0.049(7) 0.043(6) 0.045(7) -0.002(5) 0.014(5) 0.003(6)
N(49) 0.038(7) 0.055(7) 0.063(9) 0.003(5) -0.004(5) 0.006(6)
C(2) 0.10(1) 0.032(8) 0.06(1) -0.007(8) 0.011(9) -0.001(8)
C(4) 0.045(8) 0.044(8) 0.07(1) -0.008(6) -0.003(7) 0.000(7)
C(5) 0.043(8) 0.048(8) 0.047(8) 0.012(6) -0.012(6) -0.008(7)
C(6) 0.057(9) 0.052(8) 0.048(9) 0.006(7) -0.013(7) -0.027(7)
C(8) 0.051(8) 0.07(1) 0.026(7) 0.020(7) 0.006(6) -0.009(7)
C(22) 0.052(9) 0.041(8) 0.09(1) 0.009(7) 0.006(8) 0.001(9)
C(24) 0.039(8) 0.045(8) 0.07(1) 0.011(6) -0.013(7) -0.015(8)
C(25) 0.033(7) 0.055(9) 0.07(1) 0.006(6) -0.014(7) -0.007(8)
C(26) 0.043(8) 0.057(9) 0.054(9) 0.013(7) 0.001(6) -0.007(8)
C(28) 0.06(1) 0.048(8) 0.053(10) 0.012(7) 0.005(7) -0.011(8)
C(32) 0.048(9) 0.050(9) 0.09(1) 0.005(7) -0.019(8) -0.007(9)
C(34) 0.048(9) 0.07(1) 0.06(1) -0.013(7) -0.001(7) -0.013(8)
C(35) 0.06(1) 0.06(1) 0.08(1) 0.010(8) 0.017(9) 0.017(10)
C(36) 0.054(9) 0.033(7) 0.09(1) -0.001(6) 0.000(8) 0.002(8)
C(38) 0.046(8) 0.038(7) 0.07(1) -0.006(6) 0.007(7) -0.006(8)
C(42) 0.056(10) 0.07(1) 0.06(1) 0.001(8) -0.016(8) 0.008(9)
C(44) 0.055(9) 0.046(8) 0.060(10) 0.009(7) 0.014(7) 0.003(8)
C(45) 0.048(9) 0.037(8) 0.10(1) -0.006(6) 0.000(8) -0.017(8)
C(46) 0.059(9) 0.044(8) 0.049(9) 0.000(7) -0.011(7) 0.011(7)
C(48) 0.043(8) 0.054(9) 0.052(9) 0.011(6) -0.016(6) -0.010(7)
C(50) 0.08(1) 0.09(2) 0.07(1) -0.02(1) 0.00(1) 0.02(1)
C(51) 0.05(1) 0.038(8) 0.12(2) 0.006(7) -0.03(1) 0.005(10)
C(52) 0.031(7) 0.09(1) 0.08(1) -0.001(8) -0.020(7) 0.01(1)
C(53) 0.06(1) 0.07(1) 0.09(1) 0.017(9) -0.040(10) -0.04(1)
C(54) 0.09(1) 0.13(2) 0.034(9) 0.04(1) -0.020(9) -0.02(1)
C(55) 0.14(2) 0.18(3) 0.13(2) -0.02(2) -0.02(2) 0.13(2)
C(56) 0.09(2) 0.08(1) 0.25(4) 0.03(1) -0.06(2) -0.08(2)
C(57) 0.05(1) 0.15(2) 0.11(2) -0.01(1) 0.00(1) 0.01(2)
C(58) 0.10(2) 0.12(2) 0.23(4) -0.04(2) -0.09(2) -0.01(2)
C(59) 0.17(3) 0.21(3) 0.09(2) 0.09(2) 0.01(2) -0.07(2)
C(60) 0.10(2) 0.11(2) 0.10(2) 0.03(2) 0.05(1) 0.04(2)
C(61) 0.12(2) 0.24(4) 0.07(2) -0.02(3) 0.07(2) -0.05(2)
C(62) 0.07(1) 0.12(2) 0.12(2) 0.05(1) 0.01(1) 0.03(2)
C(63) 0.28(4) 0.04(1) 0.21(4) -0.03(2) 0.20(3) -0.02(2)
C(64) 0.024(8) 0.17(2) 0.09(1) 0.01(1) -0.014(8) -0.02(2)
C(65) 0.27(5) 0.10(2) 0.41(7) 0.02(3) 0.26(5) -0.04(3)
C(66) 0.29(5) 0.43(7) 0.21(4) -0.18(5) 0.17(4) -0.22(5)
C(67) 0.16(3) 0.50(8) 0.05(2) 0.02(4) 0.01(2) 0.11(3)
C(68) 0.44(7) 0.12(3) 0.16(4) -0.10(3) 0.13(4) 0.00(2)
C(70) 0.06(1) 0.09(1) 0.11(2) -0.04(1) -0.06(1) 0.04(1)
C(71) 0.048(9) 0.07(1) 0.07(1) 0.005(8) -0.004(8) -0.013(10)
C(72) 0.05(1) 0.09(1) 0.07(1) 0.029(9) -0.017(9) 0.01(1)
C(73) 0.037(8) 0.11(2) 0.08(1) 0.003(9) -0.023(8) 0.05(1)
C(74) 0.049(10) 0.12(2) 0.07(1) 0.04(1) -0.050(9) -0.03(1)
C(75) 0.10(2) 0.19(3) 0.32(5) -0.07(2) -0.16(3) 0.13(3)
C(76) 0.05(1) 0.27(4) 0.10(2) -0.03(2) 0.00(1) -0.03(2)
C(77) 0.11(2) 0.06(1) 0.20(3) 0.04(1) -0.07(2) -0.04(1)
C(78) 0.08(2) 0.33(4) 0.12(2) 0.05(2) -0.01(1) 0.13(3)
C(79) 0.14(2) 0.25(3) 0.12(2) 0.11(2) -0.05(2) -0.08(2)
C(80) 0.07(1) 0.08(1) 0.052(10) 0.033(9) 0.014(8) -0.001(9)
C(81) 0.09(1) 0.15(2) 0.009(6) -0.03(1) 0.001(7) -0.018(9)
C(82) 0.13(2) 0.045(10) 0.09(2) 0.02(1) 0.02(1) -0.06(1)
C(83) 0.05(1) 0.09(1) 0.15(2) -0.029(10) 0.04(1) -0.08(1)
C(84) 0.06(1) 0.11(2) 0.10(2) 0.00(1) 0.04(1) -0.04(1)
C(85) 0.11(2) 0.15(2) 0.07(1) 0.02(2) 0.04(1) 0.04(1)
C(86) 0.07(2) 0.48(6) 0.06(1) 0.03(3) -0.02(1) 0.01(3)
C(87) 0.18(3) 0.30(5) 0.16(3) 0.07(3) 0.07(3) -0.05(3)
C(88) 0.20(3) 0.13(2) 0.17(3) 0.11(2) 0.09(2) 0.06(2)
C(89) 0.07(2) 0.51(6) 0.10(2) -0.14(3) 0.00(1) -0.10(3)
C(101) 0.1295 0.1047 0.0672 -0.0043 0.0009 -0.0004
C(102) 0.0890 0.0783 0.3389 0.0015 -0.0661 -0.0190
C(103) 0.2315 0.1471 0.1347 -0.0629 0.0134 0.0088
C(104) 0.1787 0.0802 0.2234 0.0174 -0.0840 0.0097

loop_
_atom_type_symbol
_atom_type_description
_atom_type_scat_dispersion_real
_atom_type_scat_dispersion_imag
_atom_type_scat_source
C C 0.003 0.002
;International Tables for Crystallography
(1992, Vol. C, Tables 4.2.6.8 and 6.1.1.1)
;
H H 0.000 0.000
;International Tables for Crystallography
(1992, Vol. C, Table 6.1.1.2)
;
O O 0.011 0.006
;International Tables for Crystallography
(1992, Vol. C, Tables 4.2.6.8 and 6.1.1.1)
;
N N 0.006 0.003
;International Tables for Crystallography
(1992, Vol. C, Tables 4.2.6.8 and 6.1.1.1)
;
S S 0.125 0.123
;International Tables for Crystallography
(1992, Vol. C, Tables 4.2.6.8 and 6.1.1.1)
;
F F 0.017 0.010
;International Tables for Crystallography
(1992, Vol. C, Tables 4.2.6.8 and 6.1.1.1)
;
Ir Ir -1.444 7.990
;International Tables for Crystallography
(1992, Vol. C, Tables 4.2.6.8 and 6.1.1.1)
;

loop_
_geom_angle_atom_site_label_1
_geom_angle_atom_site_label_2
_geom_angle_atom_site_label_3
_geom_angle
_geom_angle_site_symmetry_1
_geom_angle_site_symmetry_2
_geom_angle_site_symmetry_3
_geom_angle_publ_flag
S(1) Ir(1) N(7) 84.1(3) . 1_555 1_555 yes
S(1) Ir(1) N(29) 91.8(3) . 1_555 1_555 yes
S(1) Ir(1) C(50) 140.0(7) . 1_555 1_555 yes
S(1) Ir(1) C(51) 155.5(4) . 1_555 1_555 yes
S(1) Ir(1) C(52) 115.4(5) . 1_555 1_555 yes
S(1) Ir(1) C(53) 90.7(4) . 1_555 1_555 yes
S(1) Ir(1) C(54) 103.7(6) . 1_555 1_555 yes
N(7) Ir(1) N(29) 83.0(5) . 1_555 1_555 yes
N(7) Ir(1) C(50) 135.8(7) . 1_555 1_555 yes
N(7) Ir(1) C(51) 104.3(6) . 1_555 1_555 yes
N(7) Ir(1) C(52) 101.1(6) . 1_555 1_555 yes
N(7) Ir(1) C(53) 127.9(7) . 1_555 1_555 yes
N(7) Ir(1) C(54) 167.7(6) . 1_555 1_555 yes
N(29) Ir(1) C(50) 95.2(6) . 1_555 1_555 yes
N(29) Ir(1) C(51) 111.9(6) . 1_555 1_555 yes
N(29) Ir(1) C(52) 152.7(6) . 1_555 1_555 yes
N(29) Ir(1) C(53) 149.1(7) . 1_555 1_555 yes
N(29) Ir(1) C(54) 105.9(7) . 1_555 1_555 yes
C(50) Ir(1) C(51) 36.0(7) . 1_555 1_555 yes
C(50) Ir(1) C(52) 62.9(7) . 1_555 1_555 yes
C(50) Ir(1) C(53) 64.4(7) . 1_555 1_555 yes
C(50) Ir(1) C(54) 36.7(7) . 1_555 1_555 yes
C(51) Ir(1) C(52) 40.9(6) . 1_555 1_555 yes
C(51) Ir(1) C(53) 65.8(6) . 1_555 1_555 yes
C(51) Ir(1) C(54) 64.8(7) . 1_555 1_555 yes
C(52) Ir(1) C(53) 37.0(6) . 1_555 1_555 yes
C(52) Ir(1) C(54) 67.1(7) . 1_555 1_555 yes
C(53) Ir(1) C(54) 43.8(8) . 1_555 1_555 yes
S(2) Ir(2) N(27) 84.0(3) . 1_555 1_555 yes
S(2) Ir(2) N(39) 91.1(4) . 1_555 1_555 yes
S(2) Ir(2) C(60) 149.3(9) . 1_555 1_555 yes
S(2) Ir(2) C(61) 147(1) . 1_555 1_555 yes
S(2) Ir(2) C(62) 111.5(8) . 1_555 1_555 yes
S(2) Ir(2) C(63) 91.8(6) . 1_555 1_555 yes
S(2) Ir(2) C(64) 111.9(8) . 1_555 1_555 yes
N(27) Ir(2) N(39) 84.7(4) . 1_555 1_555 yes
N(27) Ir(2) C(60) 125(1) . 1_555 1_555 yes
N(27) Ir(2) C(61) 99.5(9) . 1_555 1_555 yes
N(27) Ir(2) C(62) 100.5(7) . 1_555 1_555 yes
N(27) Ir(2) C(63) 134(1) . 1_555 1_555 yes
N(27) Ir(2) C(64) 161.2(7) . 1_555 1_555 yes
N(39) Ir(2) C(60) 98.1(7) . 1_555 1_555 yes
N(39) Ir(2) C(61) 120(1) . 1_555 1_555 yes
N(39) Ir(2) C(62) 157.1(8) . 1_555 1_555 yes
N(39) Ir(2) C(63) 140(1) . 1_555 1_555 yes
N(39) Ir(2) C(64) 104.3(8) . 1_555 1_555 yes
C(60) Ir(2) C(61) 34(1) . 1_555 1_555 yes
C(60) Ir(2) C(62) 60.7(8) . 1_555 1_555 yes
C(60) Ir(2) C(63) 62.9(9) . 1_555 1_555 yes
C(60) Ir(2) C(64) 37.4(9) . 1_555 1_555 yes
C(61) Ir(2) C(62) 36(1) . 1_555 1_555 yes
C(61) Ir(2) C(63) 63(1) . 1_555 1_555 yes
C(61) Ir(2) C(64) 61.7(10) . 1_555 1_555 yes
C(62) Ir(2) C(63) 39(1) . 1_555 1_555 yes
C(62) Ir(2) C(64) 65.0(8) . 1_555 1_555 yes
C(63) Ir(2) C(64) 39(1) . 1_555 1_555 yes
S(3) Ir(3) N(37) 82.9(3) . 1_555 1_555 yes
S(3) Ir(3) N(49) 91.1(3) . 1_555 1_555 yes
S(3) Ir(3) C(70) 155.7(5) . 1_555 1_555 yes
S(3) Ir(3) C(71) 118.6(5) . 1_555 1_555 yes
S(3) Ir(3) C(72) 91.6(6) . 1_555 1_555 yes
S(3) Ir(3) C(73) 97.8(5) . 1_555 1_555 yes
S(3) Ir(3) C(74) 134.3(7) . 1_555 1_555 yes
N(37) Ir(3) N(49) 83.3(5) . 1_555 1_555 yes
N(37) Ir(3) C(70) 108.6(7) . 1_555 1_555 yes
N(37) Ir(3) C(71) 99.2(6) . 1_555 1_555 yes
N(37) Ir(3) C(72) 122.3(6) . 1_555 1_555 yes
N(37) Ir(3) C(73) 161.5(6) . 1_555 1_555 yes
N(37) Ir(3) C(74) 142.8(7) . 1_555 1_555 yes
N(49) Ir(3) C(70) 111.1(7) . 1_555 1_555 yes
N(49) Ir(3) C(71) 150.3(6) . 1_555 1_555 yes
N(49) Ir(3) C(72) 154.4(6) . 1_555 1_555 yes
N(49) Ir(3) C(73) 115.1(7) . 1_555 1_555 yes
N(49) Ir(3) C(74) 95.4(5) . 1_555 1_555 yes
C(70) Ir(3) C(71) 39.9(7) . 1_555 1_555 yes
C(70) Ir(3) C(72) 64.1(7) . 1_555 1_555 yes
C(70) Ir(3) C(73) 64.5(7) . 1_555 1_555 yes
C(70) Ir(3) C(74) 37.5(7) . 1_555 1_555 yes
C(71) Ir(3) C(72) 36.5(6) . 1_555 1_555 yes
C(71) Ir(3) C(73) 64.1(7) . 1_555 1_555 yes
C(71) Ir(3) C(74) 64.7(7) . 1_555 1_555 yes
C(72) Ir(3) C(73) 39.4(7) . 1_555 1_555 yes
C(72) Ir(3) C(74) 65.0(7) . 1_555 1_555 yes
C(73) Ir(3) C(74) 39.3(7) . 1_555 1_555 yes
S(4) Ir(4) N(9) 90.6(3) . 1_555 1_555 yes
S(4) Ir(4) N(47) 82.5(3) . 1_555 1_555 yes
S(4) Ir(4) C(80) 157.2(4) . 1_555 1_555 yes
S(4) Ir(4) C(81) 126.1(6) . 1_555 1_555 yes
S(4) Ir(4) C(82) 94.0(6) . 1_555 1_555 yes
S(4) Ir(4) C(83) 93.1(7) . 1_555 1_555 yes
S(4) Ir(4) C(84) 125.8(7) . 1_555 1_555 yes
N(9) Ir(4) N(47) 85.7(5) . 1_555 1_555 yes
N(9) Ir(4) C(80) 106.3(6) . 1_555 1_555 yes
N(9) Ir(4) C(81) 143.2(7) . 1_555 1_555 yes
N(9) Ir(4) C(82) 156.0(7) . 1_555 1_555 yes
N(9) Ir(4) C(83) 119.7(7) . 1_555 1_555 yes
N(9) Ir(4) C(84) 95.6(6) . 1_555 1_555 yes
N(47) Ir(4) C(80) 113.4(5) . 1_555 1_555 yes
N(47) Ir(4) C(81) 100.0(6) . 1_555 1_555 yes
N(47) Ir(4) C(82) 118.2(7) . 1_555 1_555 yes
N(47) Ir(4) C(83) 154.3(6) . 1_555 1_555 yes
N(47) Ir(4) C(84) 151.6(7) . 1_555 1_555 yes
C(80) Ir(4) C(81) 38.2(7) . 1_555 1_555 yes
C(80) Ir(4) C(82) 64.5(8) . 1_555 1_555 yes
C(80) Ir(4) C(83) 65.3(8) . 1_555 1_555 yes
C(80) Ir(4) C(84) 39.0(7) . 1_555 1_555 yes
C(81) Ir(4) C(82) 37.6(8) . 1_555 1_555 yes
C(81) Ir(4) C(83) 62.4(9) . 1_555 1_555 yes
C(81) Ir(4) C(84) 62.8(8) . 1_555 1_555 yes
C(82) Ir(4) C(83) 36.5(8) . 1_555 1_555 yes
C(82) Ir(4) C(84) 62.8(8) . 1_555 1_555 yes
C(83) Ir(4) C(84) 38.7(7) . 1_555 1_555 yes
Ir(1) S(1) C(6) 97.6(5) . 1_555 1_555 yes
Ir(2) S(2) C(26) 96.5(5) . 1_555 1_555 yes
Ir(3) S(3) C(36) 95.1(5) . 1_555 1_555 yes
Ir(4) S(4) C(46) 96.4(5) . 1_555 1_555 yes
O(1) S(11) O(2) 108.900(1) . 1_555 1_555 yes
O(1) S(11) O(3) 115.0675(3) . 1_555 1_555 yes
O(1) S(11) C(101) 105.069(4) . 1_555 1_555 yes
O(2) S(11) O(3) 117.6349(9) . 1_555 1_555 yes
O(2) S(11) C(101) 103.016(2) . 1_555 1_555 yes
O(3) S(11) C(101) 105.583(2) . 1_555 1_555 yes
O(4) S(12) O(5) 118.533(4) . 1_555 1_555 yes
O(4) S(12) O(6) 118.052(2) . 1_555 1_555 yes
O(4) S(12) C(102) 106.4929(4) . 1_555 1_555 yes
O(5) S(12) O(6) 108.425(1) . 1_555 1_555 yes
O(5) S(12) C(102) 104.804(2) . 1_555 1_555 yes
O(6) S(12) C(102) 97.4 . 1_555 1_555 yes
O(7) S(13) O(8) 124.9759(5) . 1_555 1_555 yes
O(7) S(13) O(9) 103.187(3) . 1_555 1_555 yes
O(7) S(13) C(103) 111.463(1) . 1_555 1_555 yes
O(8) S(13) O(9) 108.212(4) . 1_555 1_555 yes
O(8) S(13) C(103) 110.7106(5) . 1_555 1_555 yes
O(9) S(13) C(103) 92.994(2) . 1_555 1_555 yes
O(10) S(14) O(11) 113.3728(6) . 1_555 1_555 yes
O(10) S(14) O(12) 116.646(1) . 1_555 1_555 yes
O(10) S(14) C(104) 99.559(4) . 1_555 1_555 yes
O(11) S(14) O(12) 110.852(3) . 1_555 1_555 yes
O(11) S(14) C(104) 107.787(1) . 1_555 1_555 yes
O(12) S(14) C(104) 107.493(4) . 1_555 1_555 yes
C(2) N(1) C(6) 122(1) . 1_555 1_555 yes
C(2) N(3) C(4) 112(1) . 1_555 1_555 yes
Ir(1) N(7) C(5) 111.6(9) . 1_555 1_555 yes
Ir(1) N(7) C(8) 142.8(9) . 1_555 1_555 yes
C(5) N(7) C(8) 105(1) . 1_555 1_555 yes
Ir(4) N(9) C(4) 124(1) . 1_555 1_555 yes
Ir(4) N(9) C(8) 127(1) . 1_555 1_555 yes
C(4) N(9) C(8) 108(1) . 1_555 1_555 yes
C(22) N(21) C(26) 121(1) . 1_555 1_555 yes
C(22) N(23) C(24) 115(1) . 1_555 1_555 yes
Ir(2) N(27) C(25) 110.9(8) . 1_555 1_555 yes
Ir(2) N(27) C(28) 145.0(10) . 1_555 1_555 yes
C(25) N(27) C(28) 104(1) . 1_555 1_555 yes
Ir(1) N(29) C(24) 122.5(9) . 1_555 1_555 yes
Ir(1) N(29) C(28) 130.9(10) . 1_555 1_555 yes
C(24) N(29) C(28) 104(1) . 1_555 1_555 yes
C(32) N(31) C(36) 119(1) . 1_555 1_555 yes
C(32) N(33) C(34) 110(1) . 1_555 1_555 yes
Ir(3) N(37) C(35) 114(1) . 1_555 1_555 yes
Ir(3) N(37) C(38) 140.1(10) . 1_555 1_555 yes
C(35) N(37) C(38) 105(1) . 1_555 1_555 yes
Ir(2) N(39) C(34) 125(1) . 1_555 1_555 yes
Ir(2) N(39) C(38) 131.0(9) . 1_555 1_555 yes
C(34) N(39) C(38) 103(1) . 1_555 1_555 yes
C(42) N(41) C(46) 118(1) . 1_555 1_555 yes
C(42) N(43) C(44) 116(1) . 1_555 1_555 yes
Ir(4) N(47) C(45) 116.3(10) . 1_555 1_555 yes
Ir(4) N(47) C(48) 143.1(10) . 1_555 1_555 yes
C(45) N(47) C(48) 100(1) . 1_555 1_555 yes
Ir(3) N(49) C(44) 120.7(10) . 1_555 1_555 yes
Ir(3) N(49) C(48) 131(1) . 1_555 1_555 yes
C(44) N(49) C(48) 107(1) . 1_555 1_555 yes
N(1) C(2) N(2) 116(1) . 1_555 1_555 yes
N(1) C(2) N(3) 125(1) . 1_555 1_555 yes
N(2) C(2) N(3) 117(1) . 1_555 1_555 yes
N(3) C(4) N(9) 129(1) . 1_555 1_555 yes
N(3) C(4) C(5) 123(1) . 1_555 1_555 yes
N(9) C(4) C(5) 106(1) . 1_555 1_555 yes
N(7) C(5) C(4) 109(1) . 1_555 1_555 yes
N(7) C(5) C(6) 127(1) . 1_555 1_555 yes
C(4) C(5) C(6) 122(1) . 1_555 1_555 yes
S(1) C(6) N(1) 128(1) . 1_555 1_555 yes
S(1) C(6) C(5) 118(1) . 1_555 1_555 yes
N(1) C(6) C(5) 113(1) . 1_555 1_555 yes
N(7) C(8) N(9) 110(1) . 1_555 1_555 yes
N(21) C(22) N(22) 117(1) . 1_555 1_555 yes
N(21) C(22) N(23) 123(1) . 1_555 1_555 yes
N(22) C(22) N(23) 119(1) . 1_555 1_555 yes
N(23) C(24) N(29) 131(1) . 1_555 1_555 yes
N(23) C(24) C(25) 122(1) . 1_555 1_555 yes
N(29) C(24) C(25) 106(1) . 1_555 1_555 yes
N(27) C(25) C(24) 110(1) . 1_555 1_555 yes
N(27) C(25) C(26) 128(1) . 1_555 1_555 yes
C(24) C(25) C(26) 119(1) . 1_555 1_555 yes
S(2) C(26) N(21) 126(1) . 1_555 1_555 yes
S(2) C(26) C(25) 117(1) . 1_555 1_555 yes
N(21) C(26) C(25) 115(1) . 1_555 1_555 yes
N(27) C(28) N(29) 114(1) . 1_555 1_555 yes
N(31) C(32) N(32) 116(1) . 1_555 1_555 yes
N(31) C(32) N(33) 126(1) . 1_555 1_555 yes
N(32) C(32) N(33) 116(1) . 1_555 1_555 yes
N(33) C(34) N(39) 127(1) . 1_555 1_555 yes
N(33) C(34) C(35) 126(1) . 1_555 1_555 yes
N(39) C(34) C(35) 105(1) . 1_555 1_555 yes
N(37) C(35) C(34) 114(1) . 1_555 1_555 yes
N(37) C(35) C(36) 124(1) . 1_555 1_555 yes
C(34) C(35) C(36) 121(1) . 1_555 1_555 yes
S(3) C(36) N(31) 123(1) . 1_555 1_555 yes
S(3) C(36) C(35) 121(1) . 1_555 1_555 yes
N(31) C(36) C(35) 114(1) . 1_555 1_555 yes
N(37) C(38) N(39) 111(1) . 1_555 1_555 yes
N(41) C(42) N(42) 111(1) . 1_555 1_555 yes
N(41) C(42) N(43) 125(1) . 1_555 1_555 yes
N(42) C(42) N(43) 123(1) . 1_555 1_555 yes
N(43) C(44) N(49) 131(1) . 1_555 1_555 yes
N(43) C(44) C(45) 125(1) . 1_555 1_555 yes
N(49) C(44) C(45) 102(1) . 1_555 1_555 yes
N(47) C(45) C(44) 115(1) . 1_555 1_555 yes
N(47) C(45) C(46) 122(1) . 1_555 1_555 yes
C(44) C(45) C(46) 121(1) . 1_555 1_555 yes
S(4) C(46) N(41) 125(1) . 1_555 1_555 yes
S(4) C(46) C(45) 121(1) . 1_555 1_555 yes
N(41) C(46) C(45) 112(1) . 1_555 1_555 yes
N(47) C(48) N(49) 114(1) . 1_555 1_555 yes
Ir(1) C(50) C(51) 72(1) . 1_555 1_555 yes
Ir(1) C(50) C(54) 67(1) . 1_555 1_555 yes
Ir(1) C(50) C(55) 120(1) . 1_555 1_555 yes
C(51) C(50) C(54) 116(1) . 1_555 1_555 yes
C(51) C(50) C(55) 122(2) . 1_555 1_555 yes
C(54) C(50) C(55) 119(2) . 1_555 1_555 yes
Ir(1) C(51) C(50) 71(1) . 1_555 1_555 yes
Ir(1) C(51) C(52) 67.8(7) . 1_555 1_555 yes
Ir(1) C(51) C(56) 127(1) . 1_555 1_555 yes
C(50) C(51) C(52) 103(1) . 1_555 1_555 yes
C(50) C(51) C(56) 132(2) . 1_555 1_555 yes
C(52) C(51) C(56) 124(2) . 1_555 1_555 yes
Ir(1) C(52) C(51) 71.3(8) . 1_555 1_555 yes
Ir(1) C(52) C(53) 71.9(9) . 1_555 1_555 yes
Ir(1) C(52) C(57) 123(1) . 1_555 1_555 yes
C(51) C(52) C(53) 110(1) . 1_555 1_555 yes
C(51) C(52) C(57) 125(1) . 1_555 1_555 yes
C(53) C(52) C(57) 124(1) . 1_555 1_555 yes
Ir(1) C(53) C(52) 71.1(8) . 1_555 1_555 yes
Ir(1) C(53) C(54) 65.8(9) . 1_555 1_555 yes
Ir(1) C(53) C(58) 124(1) . 1_555 1_555 yes
C(52) C(53) C(54) 104(1) . 1_555 1_555 yes
C(52) C(53) C(58) 124(2) . 1_555 1_555 yes
C(54) C(53) C(58) 131(2) . 1_555 1_555 yes
Ir(1) C(54) C(50) 75(1) . 1_555 1_555 yes
Ir(1) C(54) C(53) 70.4(8) . 1_555 1_555 yes
Ir(1) C(54) C(59) 128(1) . 1_555 1_555 yes
C(50) C(54) C(53) 103(1) . 1_555 1_555 yes
C(50) C(54) C(59) 140(2) . 1_555 1_555 yes
C(53) C(54) C(59) 113(2) . 1_555 1_555 yes
Ir(2) C(60) C(61) 70(1) . 1_555 1_555 yes
Ir(2) C(60) C(64) 70(1) . 1_555 1_555 yes
Ir(2) C(60) C(65) 124(1) . 1_555 1_555 yes
C(61) C(60) C(64) 110(2) . 1_555 1_555 yes
C(61) C(60) C(65) 113(4) . 1_555 1_555 yes
C(64) C(60) C(65) 135(3) . 1_555 1_555 yes
Ir(2) C(61) C(60) 74(1) . 1_555 1_555 yes
Ir(2) C(61) C(62) 74(1) . 1_555 1_555 yes
Ir(2) C(61) C(66) 127(1) . 1_555 1_555 yes
C(60) C(61) C(62) 114(3) . 1_555 1_555 yes
C(60) C(61) C(66) 120(4) . 1_555 1_555 yes
C(62) C(61) C(66) 124(4) . 1_555 1_555 yes
Ir(2) C(62) C(61) 69(1) . 1_555 1_555 yes
Ir(2) C(62) C(63) 67(1) . 1_555 1_555 yes
Ir(2) C(62) C(67) 126(1) . 1_555 1_555 yes
C(61) C(62) C(63) 103(2) . 1_555 1_555 yes
C(61) C(62) C(67) 131(3) . 1_555 1_555 yes
C(63) C(62) C(67) 124(3) . 1_555 1_555 yes
Ir(2) C(63) C(62) 72(1) . 1_555 1_555 yes
Ir(2) C(63) C(64) 71(1) . 1_555 1_555 yes
Ir(2) C(63) C(68) 120(1) . 1_555 1_555 yes
C(62) C(63) C(64) 106(1) . 1_555 1_555 yes
C(62) C(63) C(68) 111(4) . 1_555 1_555 yes
C(64) C(63) C(68) 142(4) . 1_555 1_555 yes
Ir(2) C(64) C(60) 72(1) . 1_555 1_555 yes
Ir(2) C(64) C(63) 68(1) . 1_555 1_555 yes
Ir(2) C(64) C(69) 121(2) . 1_555 1_555 yes
C(60) C(64) C(63) 104(2) . 1_555 1_555 yes
C(60) C(64) C(69) 120(3) . 1_555 1_555 yes
C(63) C(64) C(69) 135(3) . 1_555 1_555 yes
Ir(3) C(70) C(71) 70.8(9) . 1_555 1_555 yes
Ir(3) C(70) C(74) 71.8(9) . 1_555 1_555 yes
Ir(3) C(70) C(75) 131(1) . 1_555 1_555 yes
C(71) C(70) C(74) 108(1) . 1_555 1_555 yes
C(71) C(70) C(75) 131(2) . 1_555 1_555 yes
C(74) C(70) C(75) 119(2) . 1_555 1_555 yes
Ir(3) C(71) C(70) 69.4(9) . 1_555 1_555 yes
Ir(3) C(71) C(72) 71.0(9) . 1_555 1_555 yes
Ir(3) C(71) C(76) 124(1) . 1_555 1_555 yes
C(70) C(71) C(72) 107(1) . 1_555 1_555 yes
C(70) C(71) C(76) 124(2) . 1_555 1_555 yes
C(72) C(71) C(76) 127(1) . 1_555 1_555 yes
Ir(3) C(72) C(71) 72.6(9) . 1_555 1_555 yes
Ir(3) C(72) C(73) 71.7(8) . 1_555 1_555 yes
Ir(3) C(72) C(77) 131(1) . 1_555 1_555 yes
C(71) C(72) C(73) 110(1) . 1_555 1_555 yes
C(71) C(72) C(77) 124(2) . 1_555 1_555 yes
C(73) C(72) C(77) 124(2) . 1_555 1_555 yes
Ir(3) C(73) C(72) 68.9(9) . 1_555 1_555 yes
Ir(3) C(73) C(74) 69.6(8) . 1_555 1_555 yes
Ir(3) C(73) C(78) 124(1) . 1_555 1_555 yes
C(72) C(73) C(74) 105(1) . 1_555 1_555 yes
C(72) C(73) C(78) 130(2) . 1_555 1_555 yes
C(74) C(73) C(78) 124(2) . 1_555 1_555 yes
Ir(3) C(74) C(70) 70.6(10) . 1_555 1_555 yes
Ir(3) C(74) C(73) 71.1(10) . 1_555 1_555 yes
Ir(3) C(74) C(79) 123(1) . 1_555 1_555 yes
C(70) C(74) C(73) 108(1) . 1_555 1_555 yes
C(70) C(74) C(79) 125(2) . 1_555 1_555 yes
C(73) C(74) C(79) 126(2) . 1_555 1_555 yes
Ir(4) C(80) C(81) 70.6(10) . 1_555 1_555 yes
Ir(4) C(80) C(84) 71(1) . 1_555 1_555 yes
Ir(4) C(80) C(85) 131(1) . 1_555 1_555 yes
C(81) C(80) C(84) 104(1) . 1_555 1_555 yes
C(81) C(80) C(85) 130(1) . 1_555 1_555 yes
C(84) C(80) C(85) 124(1) . 1_555 1_555 yes
Ir(4) C(81) C(80) 71.2(9) . 1_555 1_555 yes
Ir(4) C(81) C(82) 68(1) . 1_555 1_555 yes
Ir(4) C(81) C(86) 121(1) . 1_555 1_555 yes
C(80) C(81) C(82) 109(1) . 1_555 1_555 yes
C(80) C(81) C(86) 124(2) . 1_555 1_555 yes
C(82) C(81) C(86) 125(2) . 1_555 1_555 yes
Ir(4) C(82) C(81) 73.8(9) . 1_555 1_555 yes
Ir(4) C(82) C(83) 74(1) . 1_555 1_555 yes
Ir(4) C(82) C(87) 128(1) . 1_555 1_555 yes
C(81) C(82) C(83) 111(1) . 1_555 1_555 yes
C(81) C(82) C(87) 113(2) . 1_555 1_555 yes
C(83) C(82) C(87) 133(2) . 1_555 1_555 yes
Ir(4) C(83) C(82) 68(1) . 1_555 1_555 yes
Ir(4) C(83) C(84) 71.3(10) . 1_555 1_555 yes
Ir(4) C(83) C(88) 126(1) . 1_555 1_555 yes
C(82) C(83) C(84) 106(2) . 1_555 1_555 yes
C(82) C(83) C(88) 124(2) . 1_555 1_555 yes
C(84) C(83) C(88) 128(2) . 1_555 1_555 yes
Ir(4) C(84) C(80) 69.9(10) . 1_555 1_555 yes
Ir(4) C(84) C(83) 70(1) . 1_555 1_555 yes
Ir(4) C(84) C(89) 122(1) . 1_555 1_555 yes
C(80) C(84) C(83) 107(1) . 1_555 1_555 yes
C(80) C(84) C(89) 127(2) . 1_555 1_555 yes
C(83) C(84) C(89) 124(2) . 1_555 1_555 yes
S(11) C(101) F(1) 111.987(3) . 1_555 1_555 yes
S(11) C(101) F(2) 115.178(2) . 1_555 1_555 yes
S(11) C(101) F(3) 111.1369(7) . 1_555 1_555 yes
F(1) C(101) F(2) 99.777(2) . 1_555 1_555 yes
F(1) C(101) F(3) 110.516(1) . 1_555 1_555 yes
F(2) C(101) F(3) 107.6618(1) . 1_555 1_555 yes
S(12) C(102) F(4) 105.969(2) . 1_555 1_555 yes
S(12) C(102) F(5) 106.3789(2) . 1_555 1_555 yes
S(12) C(102) F(6) 101.1527(1) . 1_555 1_555 yes
F(4) C(102) F(5) 103.567(5) . 1_555 1_555 yes
F(4) C(102) F(6) 117.6004(9) . 1_555 1_555 yes
F(5) C(102) F(6) 120.808(2) . 1_555 1_555 yes
S(13) C(103) F(7) 120.5121(1) . 1_555 1_555 yes
S(13) C(103) F(8) 111.581(1) . 1_555 1_555 yes
S(13) C(103) F(9) 91.738(2) . 1_555 1_555 yes
F(7) C(103) F(8) 125.413(1) . 1_555 1_555 yes
F(7) C(103) F(9) 96.877(5) . 1_555 1_555 yes
F(8) C(103) F(9) 96.743(3) . 1_555 1_555 yes
S(14) C(104) F(10) 118.705(4) . 1_555 1_555 yes
S(14) C(104) F(11) 110.080(3) . 1_555 1_555 yes
S(14) C(104) F(12) 111.3698(4) . 1_555 1_555 yes
F(10) C(104) F(11) 108.7941(4) . 1_555 1_555 yes
F(10) C(104) F(12) 111.447(3) . 1_555 1_555 yes
F(11) C(104) F(12) 93.5165(3) . 1_555 1_555 yes

loop_
_geom_bond_atom_site_label_1
_geom_bond_atom_site_label_2
_geom_bond_distance
_geom_bond_site_symmetry_1
_geom_bond_site_symmetry_2
_geom_bond_publ_flag
Ir(1) S(1) 2.432(4) . . yes
Ir(1) N(7) 2.11(1) . . yes
Ir(1) N(29) 2.10(1) . . yes
Ir(1) C(50) 2.22(2) . . yes
Ir(1) C(51) 2.23(1) . . yes
Ir(1) C(52) 2.18(1) . . yes
Ir(1) C(53) 2.19(1) . . yes
Ir(1) C(54) 2.12(2) . . yes
Ir(2) S(2) 2.418(4) . . yes
Ir(2) N(27) 2.12(1) . . yes
Ir(2) N(39) 2.06(1) . . yes
Ir(2) C(60) 2.16(2) . . yes
Ir(2) C(61) 2.11(3) . . yes
Ir(2) C(62) 2.17(3) . . yes
Ir(2) C(63) 2.10(2) . . yes
Ir(2) C(64) 2.13(2) . . yes
Ir(3) S(3) 2.426(4) . . yes
Ir(3) N(37) 2.14(1) . . yes
Ir(3) N(49) 2.14(1) . . yes
Ir(3) C(70) 2.16(2) . . yes
Ir(3) C(71) 2.18(2) . . yes
Ir(3) C(72) 2.16(1) . . yes
Ir(3) C(73) 2.20(2) . . yes
Ir(3) C(74) 2.18(1) . . yes
Ir(4) S(4) 2.435(4) . . yes
Ir(4) N(9) 2.13(1) . . yes
Ir(4) N(47) 2.11(1) . . yes
Ir(4) C(80) 2.14(2) . . yes
Ir(4) C(81) 2.13(1) . . yes
Ir(4) C(82) 2.07(2) . . yes
Ir(4) C(83) 2.14(2) . . yes
Ir(4) C(84) 2.16(2) . . yes
S(1) C(6) 1.69(1) . . yes
S(2) C(26) 1.75(1) . . yes
S(3) C(36) 1.69(2) . . yes
S(4) C(46) 1.65(1) . . yes
S(11) O(1) 1.4564(1) . . yes
S(11) O(2) 1.409 . . yes
S(11) O(3) 1.383 . . yes
S(11) C(101) 1.776 . . yes
S(12) O(4) 1.3667(1) . . yes
S(12) O(5) 1.3882(1) . . yes
S(12) O(6) 1.668 . . yes
S(12) C(102) 1.788 . . yes
S(13) O(7) 1.397 . . yes
S(13) O(8) 1.2549(1) . . yes
S(13) O(9) 1.3285(1) . . yes
S(13) C(103) 1.795 . . yes
S(14) O(10) 1.462 . . yes
S(14) O(11) 1.381 . . yes
S(14) O(12) 1.4267(1) . . yes
S(14) C(104) 1.7633(1) . . yes
F(1) C(101) 1.2757(1) . . yes
F(2) C(101) 1.269 . . yes
F(3) C(101) 1.302 . . yes
F(4) C(102) 1.3736(1) . . yes
F(5) C(102) 1.3779(1) . . yes
F(6) C(102) 1.269 . . yes
F(7) C(103) 1.057 . . yes
F(8) C(103) 1.234 . . yes
F(9) C(103) 1.5355(1) . . yes
F(10) C(104) 1.1714(1) . . yes
F(11) C(104) 1.300 . . yes
F(12) C(104) 1.296 . . yes
O(51) O(55) 1.4197(1) . . yes
O(52) O(53) 1.283 . . yes
N(1) C(2) 1.38(2) . . yes
N(1) C(6) 1.37(2) . . yes
N(2) C(2) 1.34(2) . . yes
N(3) C(2) 1.31(2) . . yes
N(3) C(4) 1.37(2) . . yes
N(7) C(5) 1.40(2) . . yes
N(7) C(8) 1.35(2) . . yes
N(9) C(4) 1.37(2) . . yes
N(9) C(8) 1.37(2) . . yes
N(21) C(22) 1.33(2) . . yes
N(21) C(26) 1.34(2) . . yes
N(22) C(22) 1.39(2) . . yes
N(23) C(22) 1.31(2) . . yes
N(23) C(24) 1.31(2) . . yes
N(27) C(25) 1.39(2) . . yes
N(27) C(28) 1.32(2) . . yes
N(29) C(24) 1.40(2) . . yes
N(29) C(28) 1.39(2) . . yes
N(31) C(32) 1.37(2) . . yes
N(31) C(36) 1.42(2) . . yes
N(32) C(32) 1.38(2) . . yes
N(33) C(32) 1.38(2) . . yes
N(33) C(34) 1.34(2) . . yes
N(37) C(35) 1.29(2) . . yes
N(37) C(38) 1.31(2) . . yes
N(39) C(34) 1.35(2) . . yes
N(39) C(38) 1.45(2) . . yes
N(41) C(42) 1.48(2) . . yes
N(41) C(46) 1.42(2) . . yes
N(42) C(42) 1.35(2) . . yes
N(43) C(42) 1.27(2) . . yes
N(43) C(44) 1.32(2) . . yes
N(47) C(45) 1.30(2) . . yes
N(47) C(48) 1.37(2) . . yes
N(49) C(44) 1.36(2) . . yes
N(49) C(48) 1.30(2) . . yes
C(4) C(5) 1.37(2) . . yes
C(5) C(6) 1.36(2) . . yes
C(24) C(25) 1.40(2) . . yes
C(25) C(26) 1.32(2) . . yes
C(34) C(35) 1.39(2) . . yes
C(35) C(36) 1.38(2) . . yes
C(44) C(45) 1.38(2) . . yes
C(45) C(46) 1.43(2) . . yes
C(50) C(51) 1.37(3) . . yes
C(50) C(54) 1.37(3) . . yes
C(50) C(55) 1.52(3) . . yes
C(51) C(52) 1.54(2) . . yes
C(51) C(56) 1.45(3) . . yes
C(52) C(53) 1.39(2) . . yes
C(52) C(57) 1.47(3) . . yes
C(53) C(54) 1.61(3) . . yes
C(53) C(58) 1.57(3) . . yes
C(54) C(59) 1.56(3) . . yes
C(60) C(61) 1.26(4) . . yes
C(60) C(64) 1.38(3) . . yes
C(60) C(65) 1.50(4) . . yes
C(61) C(62) 1.34(4) . . yes
C(61) C(66) 1.57(5) . . yes
C(62) C(63) 1.46(5) . . yes
C(62) C(67) 1.43(4) . . yes
C(63) C(64) 1.43(4) . . yes
C(63) C(68) 1.54(4) . . yes
C(64) C(69) 1.46(5) . . yes
C(70) C(71) 1.48(3) . . yes
C(70) C(74) 1.40(3) . . yes
C(70) C(75) 1.49(3) . . yes
C(71) C(72) 1.36(2) . . yes
C(71) C(76) 1.50(3) . . yes
C(72) C(73) 1.47(3) . . yes
C(72) C(77) 1.48(2) . . yes
C(73) C(74) 1.47(3) . . yes
C(73) C(78) 1.47(3) . . yes
C(74) C(79) 1.48(3) . . yes
C(80) C(81) 1.40(2) . . yes
C(80) C(84) 1.44(3) . . yes
C(80) C(85) 1.42(3) . . yes
C(81) C(82) 1.36(3) . . yes
C(81) C(86) 1.58(3) . . yes
C(82) C(83) 1.32(3) . . yes
C(82) C(87) 1.63(5) . . yes
C(83) C(84) 1.43(3) . . yes
C(83) C(88) 1.45(3) . . yes
C(84) C(89) 1.48(3) . . yes

loop_
_geom_contact_atom_site_label_1
_geom_contact_atom_site_label_2
_geom_contact_distance
_geom_contact_site_symmetry_1
_geom_contact_site_symmetry_2
_geom_contact_publ_flag
Ir(1) O(58) 2.9434(6) . 4_455 ?
Ir(3) O(56) 2.9353(6) . 4_454 ?
F(1) C(63) 3.36(2) . 3_556 ?
F(1) C(68) 3.47(4) . 3_556 ?
F(2) C(69) 3.48(5) . 3_556 ?
F(3) N(21) 3.40(1) . . ?
F(4) O(3) 3.1967(1) . . ?
F(4) C(73) 3.25(2) . 3_555 ?
F(4) C(74) 3.29(1) . 3_555 ?
F(4) C(78) 3.45(3) . 3_555 ?
F(4) C(79) 3.54(2) . 3_555 ?
F(6) C(72) 3.29(2) . 3_555 ?
F(6) C(77) 3.46(2) . 3_555 ?
F(6) C(73) 3.49(1) . 3_555 ?
F(7) C(87) 3.14(4) . 3_655 ?
F(8) N(41) 3.31(1) . 3_655 ?
F(8) C(42) 3.36(2) . 3_655 ?
F(8) C(75) 3.38(3) . 1_655 ?
F(8) N(42) 3.47(2) . 3_655 ?
F(9) N(42) 3.52(1) . 1_655 ?
F(9) C(79) 3.57(3) . 3_655 ?
F(10) C(85) 3.18(2) . 1_556 ?
F(11) N(2) 3.55(1) . 1_556 ?
F(12) C(77) 3.55(3) . 4_555 ?
F(12) C(36) 3.56(2) . 4_555 ?
O(1) N(22) 2.99(1) . . ?
O(1) C(82) 3.46(2) . 3_655 ?
O(1) C(55) 3.49(2) . 3_656 ?
O(1) C(87) 3.50(3) . 3_655 ?
O(1) C(83) 3.59(2) . 3_655 ?
O(2) N(41) 2.72(1) . . ?
O(2) N(21) 2.97(1) . . ?
O(2) N(42) 3.12(1) . . ?
O(2) C(42) 3.46(2) . . ?
O(3) C(83) 3.39(2) . 3_655 ?
O(3) C(88) 3.41(3) . 3_655 ?
O(3) C(84) 3.49(2) . 3_655 ?
O(4) N(1) 2.81(1) . 2_545 ?
O(4) C(78) 3.35(2) . 3_555 ?
O(4) N(2) 3.43(1) . 2_545 ?
O(5) N(31) 2.74(1) . 2_545 ?
O(5) N(32) 3.21(1) . 2_545 ?
O(5) C(59) 3.33(3) . 3_656 ?
O(5) C(32) 3.46(2) . 2_545 ?
O(6) C(53) 3.24(1) . 3_656 ?
O(6) C(58) 3.55(3) . 3_656 ?
O(6) C(65) 3.56(3) . 3_556 ?
O(7) O(52) 2.8000(2) . 3_655 ?
O(7) O(53) 3.4478(2) . 3_655 ?
O(8) N(42) 3.14(1) . 1_655 ?
O(8) C(75) 3.56(3) . 1_655 ?
O(10) C(59) 3.38(3) . . ?
O(11) N(2) 2.98(1) . 1_556 ?
O(12) O(55) 3.1619(1) . . ?
O(51) N(32) 2.87(2) . . ?
O(51) C(66) 3.58(6) . . ?
O(52) N(22) 2.92(2) . 3_655 ?
O(52) C(56) 3.46(2) . 3_655 ?
O(52) C(87) 3.52(4) . . ?
O(53) N(22) 3.52(2) . 3_655 ?
O(56) C(71) 2.53(2) . 4_555 ?
O(56) C(35) 2.58(2) . 4_555 ?
O(56) N(39) 3.03(1) . 4_555 ?
O(56) C(34) 3.19(1) . 4_555 ?
O(56) C(70) 3.29(3) . 4_555 ?
O(56) C(72) 3.40(2) . 4_555 ?
O(56) C(36) 3.44(1) . 4_555 ?
O(58) N(29) 2.57(1) . 4_554 ?
O(58) C(55) 2.68(3) . 4_554 ?
O(58) C(50) 2.76(2) . 4_554 ?
O(58) C(28) 2.77(2) . 4_554 ?
N(22) C(87) 3.58(4) . 3_655 ?

loop_
_geom_torsion_atom_site_label_1
_geom_torsion_atom_site_label_2
_geom_torsion_atom_site_label_3
_geom_torsion_atom_site_label_4
_geom_torsion
_geom_torsion_site_symmetry_1
_geom_torsion_site_symmetry_2
_geom_torsion_site_symmetry_3
_geom_torsion_site_symmetry_4
_geom_torsion_publ_flag
Ir(1) S(1) C(6) N(1) -171(1) 1_555 1_555 1_555 1_555 yes
Ir(1) S(1) C(6) C(5) 4(1) 1_555 1_555 1_555 1_555 yes
Ir(1) N(7) C(5) C(4) -179.5(10) 1_555 1_555 1_555 1_555 yes
Ir(1) N(7) C(5) C(6) -6(1) 1_555 1_555 1_555 1_555 yes
Ir(1) N(7) C(8) N(9) 179(1) 1_555 1_555 1_555 1_555 yes
Ir(1) N(29) C(24) N(23) 14(2) 1_555 1_555 1_555 1_555 yes
Ir(1) N(29) C(24) C(25) -171.1(10) 1_555 1_555 1_555 1_555 yes
Ir(1) N(29) C(28) N(27) 170.1(10) 1_555 1_555 1_555 1_555 yes
Ir(1) C(50) C(51) C(52) 60.5(9) 1_555 1_555 1_555 1_555 yes
Ir(1) C(50) C(51) C(56) -124(2) 1_555 1_555 1_555 1_555 yes
Ir(1) C(50) C(54) C(53) -65.2(9) 1_555 1_555 1_555 1_555 yes
Ir(1) C(50) C(54) C(59) 133(3) 1_555 1_555 1_555 1_555 yes
Ir(1) C(51) C(50) C(54) -53(1) 1_555 1_555 1_555 1_555 yes
Ir(1) C(51) C(50) C(55) 116(1) 1_555 1_555 1_555 1_555 yes
Ir(1) C(51) C(52) C(53) 61(1) 1_555 1_555 1_555 1_555 yes
Ir(1) C(51) C(52) C(57) -118(1) 1_555 1_555 1_555 1_555 yes
Ir(1) C(52) C(51) C(50) -63(1) 1_555 1_555 1_555 1_555 yes
Ir(1) C(52) C(51) C(56) 121(1) 1_555 1_555 1_555 1_555 yes
Ir(1) C(52) C(53) C(54) 57.4(9) 1_555 1_555 1_555 1_555 yes
Ir(1) C(52) C(53) C(58) -118(1) 1_555 1_555 1_555 1_555 yes
Ir(1) C(53) C(52) C(51) -61(1) 1_555 1_555 1_555 1_555 yes
Ir(1) C(53) C(52) C(57) 118(1) 1_555 1_555 1_555 1_555 yes
Ir(1) C(53) C(54) C(50) 68(1) 1_555 1_555 1_555 1_555 yes
Ir(1) C(53) C(54) C(59) -124(1) 1_555 1_555 1_555 1_555 yes
Ir(1) C(54) C(50) C(51) 55(1) 1_555 1_555 1_555 1_555 yes
Ir(1) C(54) C(50) C(55) -114(1) 1_555 1_555 1_555 1_555 yes
Ir(1) C(54) C(53) C(52) -60.9(10) 1_555 1_555 1_555 1_555 yes
Ir(1) C(54) C(53) C(58) 115(1) 1_555 1_555 1_555 1_555 yes
Ir(2) S(2) C(26) N(21) 174(1) 1_555 1_555 1_555 1_555 yes
Ir(2) S(2) C(26) C(25) -8(1) 1_555 1_555 1_555 1_555 yes
Ir(2) N(27) C(25) C(24) -179.8(10) 1_555 1_555 1_555 1_555 yes
Ir(2) N(27) C(25) C(26) 11(2) 1_555 1_555 1_555 1_555 yes
Ir(2) N(27) C(28) N(29) 175(1) 1_555 1_555 1_555 1_555 yes
Ir(2) N(39) C(34) N(33) -9(2) 1_555 1_555 1_555 1_555 yes
Ir(2) N(39) C(34) C(35) 174(1) 1_555 1_555 1_555 1_555 yes
Ir(2) N(39) C(38) N(37) -173.6(9) 1_555 1_555 1_555 1_555 yes
Ir(2) C(60) C(61) C(62) -64(2) 1_555 1_555 1_555 1_555 yes
Ir(2) C(60) C(61) C(66) 124(2) 1_555 1_555 1_555 1_555 yes
Ir(2) C(60) C(64) C(63) 61(1) 1_555 1_555 1_555 1_555 yes
Ir(2) C(60) C(64) C(69) -116(3) 1_555 1_555 1_555 1_555 yes
Ir(2) C(61) C(60) C(64) 58(1) 1_555 1_555 1_555 1_555 yes
Ir(2) C(61) C(60) C(65) -120(2) 1_555 1_555 1_555 1_555 yes
Ir(2) C(61) C(62) C(63) -58(1) 1_555 1_555 1_555 1_555 yes
Ir(2) C(61) C(62) C(67) 120(3) 1_555 1_555 1_555 1_555 yes
Ir(2) C(62) C(61) C(60) 64(2) 1_555 1_555 1_555 1_555 yes
Ir(2) C(62) C(61) C(66) -124(2) 1_555 1_555 1_555 1_555 yes
Ir(2) C(62) C(63) C(64) -64(1) 1_555 1_555 1_555 1_555 yes
Ir(2) C(62) C(63) C(68) 117(2) 1_555 1_555 1_555 1_555 yes
Ir(2) C(63) C(62) C(61) 60(1) 1_555 1_555 1_555 1_555 yes
Ir(2) C(63) C(62) C(67) -119(2) 1_555 1_555 1_555 1_555 yes
Ir(2) C(63) C(64) C(60) -64(1) 1_555 1_555 1_555 1_555 yes
Ir(2) C(63) C(64) C(69) 113(4) 1_555 1_555 1_555 1_555 yes
Ir(2) C(64) C(60) C(61) -59(1) 1_555 1_555 1_555 1_555 yes
Ir(2) C(64) C(60) C(65) 120(3) 1_555 1_555 1_555 1_555 yes
Ir(2) C(64) C(63) C(62) 64(1) 1_555 1_555 1_555 1_555 yes
Ir(2) C(64) C(63) C(68) -116(3) 1_555 1_555 1_555 1_555 yes
Ir(3) S(3) C(36) N(31) -178(1) 1_555 1_555 1_555 1_555 yes
Ir(3) S(3) C(36) C(35) 11(1) 1_555 1_555 1_555 1_555 yes
Ir(3) N(37) C(35) C(34) -177(1) 1_555 1_555 1_555 1_555 yes
Ir(3) N(37) C(35) C(36) 0(2) 1_555 1_555 1_555 1_555 yes
Ir(3) N(37) C(38) N(39) 177(1) 1_555 1_555 1_555 1_555 yes
Ir(3) N(49) C(44) N(43) 7(2) 1_555 1_555 1_555 1_555 yes
Ir(3) N(49) C(44) C(45) -173(1) 1_555 1_555 1_555 1_555 yes
Ir(3) N(49) C(48) N(47) 171.3(10) 1_555 1_555 1_555 1_555 yes
Ir(3) C(70) C(71) C(72) 60(1) 1_555 1_555 1_555 1_555 yes
Ir(3) C(70) C(71) C(76) -118(1) 1_555 1_555 1_555 1_555 yes
Ir(3) C(70) C(74) C(73) -61.4(10) 1_555 1_555 1_555 1_555 yes
Ir(3) C(70) C(74) C(79) 118(1) 1_555 1_555 1_555 1_555 yes
Ir(3) C(71) C(70) C(74) -62(1) 1_555 1_555 1_555 1_555 yes
Ir(3) C(71) C(70) C(75) 128(1) 1_555 1_555 1_555 1_555 yes
Ir(3) C(71) C(72) C(73) 61(1) 1_555 1_555 1_555 1_555 yes
Ir(3) C(71) C(72) C(77) -128(1) 1_555 1_555 1_555 1_555 yes
Ir(3) C(72) C(71) C(70) -59(1) 1_555 1_555 1_555 1_555 yes
Ir(3) C(72) C(71) C(76) 119(1) 1_555 1_555 1_555 1_555 yes
Ir(3) C(72) C(73) C(74) 60.7(9) 1_555 1_555 1_555 1_555 yes
Ir(3) C(72) C(73) C(78) -117(1) 1_555 1_555 1_555 1_555 yes
Ir(3) C(73) C(72) C(71) -62(1) 1_555 1_555 1_555 1_555 yes
Ir(3) C(73) C(72) C(77) 127(1) 1_555 1_555 1_555 1_555 yes
Ir(3) C(73) C(74) C(70) 61.1(10) 1_555 1_555 1_555 1_555 yes
Ir(3) C(73) C(74) C(79) -118(1) 1_555 1_555 1_555 1_555 yes
Ir(3) C(74) C(70) C(71) 61(1) 1_555 1_555 1_555 1_555 yes
Ir(3) C(74) C(70) C(75) -127(1) 1_555 1_555 1_555 1_555 yes
Ir(3) C(74) C(73) C(72) -60(1) 1_555 1_555 1_555 1_555 yes
Ir(3) C(74) C(73) C(78) 118(1) 1_555 1_555 1_555 1_555 yes
Ir(4) S(4) C(46) N(41) 175(1) 1_555 1_555 1_555 1_555 yes
Ir(4) S(4) C(46) C(45) -5(1) 1_555 1_555 1_555 1_555 yes
Ir(4) N(9) C(4) N(3) -4(2) 1_555 1_555 1_555 1_555 yes
Ir(4) N(9) C(4) C(5) 176.4(9) 1_555 1_555 1_555 1_555 yes
Ir(4) N(9) C(8) N(7) -177.8(9) 1_555 1_555 1_555 1_555 yes
Ir(4) N(47) C(45) C(44) 176(1) 1_555 1_555 1_555 1_555 yes
Ir(4) N(47) C(45) C(46) 6(2) 1_555 1_555 1_555 1_555 yes
Ir(4) N(47) C(48) N(49) -176(1) 1_555 1_555 1_555 1_555 yes
Ir(4) C(80) C(81) C(82) -58(1) 1_555 1_555 1_555 1_555 yes
Ir(4) C(80) C(81) C(86) 116(1) 1_555 1_555 1_555 1_555 yes
Ir(4) C(80) C(84) C(83) 59(1) 1_555 1_555 1_555 1_555 yes
Ir(4) C(80) C(84) C(89) -116(2) 1_555 1_555 1_555 1_555 yes
Ir(4) C(81) C(80) C(84) 63(1) 1_555 1_555 1_555 1_555 yes
Ir(4) C(81) C(80) C(85) -128(1) 1_555 1_555 1_555 1_555 yes
Ir(4) C(81) C(82) C(83) -65(1) 1_555 1_555 1_555 1_555 yes
Ir(4) C(81) C(82) C(87) 125(2) 1_555 1_555 1_555 1_555 yes
Ir(4) C(82) C(81) C(80) 59(1) 1_555 1_555 1_555 1_555 yes
Ir(4) C(82) C(81) C(86) -114(1) 1_555 1_555 1_555 1_555 yes
Ir(4) C(82) C(83) C(84) -61(1) 1_555 1_555 1_555 1_555 yes
Ir(4) C(82) C(83) C(88) 120(2) 1_555 1_555 1_555 1_555 yes
Ir(4) C(83) C(82) C(81) 65(1) 1_555 1_555 1_555 1_555 yes
Ir(4) C(83) C(82) C(87) -128(3) 1_555 1_555 1_555 1_555 yes
Ir(4) C(83) C(84) C(80) -59(1) 1_555 1_555 1_555 1_555 yes
Ir(4) C(83) C(84) C(89) 116(2) 1_555 1_555 1_555 1_555 yes
Ir(4) C(84) C(80) C(81) -63(1) 1_555 1_555 1_555 1_555 yes
Ir(4) C(84) C(80) C(85) 128(1) 1_555 1_555 1_555 1_555 yes
Ir(4) C(84) C(83) C(82) 59(1) 1_555 1_555 1_555 1_555 yes
Ir(4) C(84) C(83) C(88) -121(2) 1_555 1_555 1_555 1_555 yes
S(1) Ir(1) N(7) C(5) 6.3(9) 1_555 1_555 1_555 1_555 yes
S(1) Ir(1) N(7) C(8) -169(1) 1_555 1_555 1_555 1_555 yes
S(1) Ir(1) N(29) C(24) 141(1) 1_555 1_555 1_555 1_555 yes
S(1) Ir(1) N(29) C(28) -18(1) 1_555 1_555 1_555 1_555 yes
S(1) Ir(1) C(50) C(51) -140.2(9) 1_555 1_555 1_555 1_555 yes
S(1) Ir(1) C(50) C(54) -10(1) 1_555 1_555 1_555 1_555 yes
S(1) Ir(1) C(50) C(55) 101(2) 1_555 1_555 1_555 1_555 yes
S(1) Ir(1) C(51) C(50) 97(1) 1_555 1_555 1_555 1_555 yes
S(1) Ir(1) C(51) C(52) -17(2) 1_555 1_555 1_555 1_555 yes
S(1) Ir(1) C(51) C(56) -133(1) 1_555 1_555 1_555 1_555 yes
S(1) Ir(1) C(52) C(51) 172.3(10) 1_555 1_555 1_555 1_555 yes
S(1) Ir(1) C(52) C(53) 52(1) 1_555 1_555 1_555 1_555 yes
S(1) Ir(1) C(52) C(57) -66(1) 1_555 1_555 1_555 1_555 yes
S(1) Ir(1) C(53) C(52) -134(1) 1_555 1_555 1_555 1_555 yes
S(1) Ir(1) C(53) C(54) 109.2(9) 1_555 1_555 1_555 1_555 yes
S(1) Ir(1) C(53) C(58) -15(2) 1_555 1_555 1_555 1_555 yes
S(1) Ir(1) C(54) C(50) 173(1) 1_555 1_555 1_555 1_555 yes
S(1) Ir(1) C(54) C(53) -76.4(8) 1_555 1_555 1_555 1_555 yes
S(1) Ir(1) C(54) C(59) 28(2) 1_555 1_555 1_555 1_555 yes
S(1) C(6) N(1) C(2) -175(1) 1_555 1_555 1_555 1_555 yes
S(1) C(6) C(5) N(7) 0(2) 1_555 1_555 1_555 1_555 yes
S(1) C(6) C(5) C(4) 173(1) 1_555 1_555 1_555 1_555 yes
S(2) Ir(2) N(27) C(25) -12.0(9) 1_555 1_555 1_555 1_555 yes
S(2) Ir(2) N(27) C(28) 167(1) 1_555 1_555 1_555 1_555 yes
S(2) Ir(2) N(39) C(34) -139(1) 1_555 1_555 1_555 1_555 yes
S(2) Ir(2) N(39) C(38) 33(1) 1_555 1_555 1_555 1_555 yes
S(2) Ir(2) C(60) C(61) 118(2) 1_555 1_555 1_555 1_555 yes
S(2) Ir(2) C(60) C(64) -3(2) 1_555 1_555 1_555 1_555 yes
S(2) Ir(2) C(60) C(65) -135(3) 1_555 1_555 1_555 1_555 yes
S(2) Ir(2) C(61) C(60) -122(2) 1_555 1_555 1_555 1_555 yes
S(2) Ir(2) C(61) C(62) -1(3) 1_555 1_555 1_555 1_555 yes
S(2) Ir(2) C(61) C(66) 120(4) 1_555 1_555 1_555 1_555 yes
S(2) Ir(2) C(62) C(61) 179(1) 1_555 1_555 1_555 1_555 yes
S(2) Ir(2) C(62) C(63) -65(1) 1_555 1_555 1_555 1_555 yes
S(2) Ir(2) C(62) C(67) 52(3) 1_555 1_555 1_555 1_555 yes
S(2) Ir(2) C(63) C(62) 122(1) 1_555 1_555 1_555 1_555 yes
S(2) Ir(2) C(63) C(64) -123(1) 1_555 1_555 1_555 1_555 yes
S(2) Ir(2) C(63) C(68) 17(4) 1_555 1_555 1_555 1_555 yes
S(2) Ir(2) C(64) C(60) 178(1) 1_555 1_555 1_555 1_555 yes
S(2) Ir(2) C(64) C(63) 64(2) 1_555 1_555 1_555 1_555 yes
S(2) Ir(2) C(64) C(69) -66(3) 1_555 1_555 1_555 1_555 yes
S(2) C(26) N(21) C(22) 174(1) 1_555 1_555 1_555 1_555 yes
S(2) C(26) C(25) N(27) -1(2) 1_555 1_555 1_555 1_555 yes
S(2) C(26) C(25) C(24) -168(1) 1_555 1_555 1_555 1_555 yes
S(3) Ir(3) N(37) C(35) 6(1) 1_555 1_555 1_555 1_555 yes
S(3) Ir(3) N(37) C(38) -172(1) 1_555 1_555 1_555 1_555 yes
S(3) Ir(3) N(49) C(44) 141(1) 1_555 1_555 1_555 1_555 yes
S(3) Ir(3) N(49) C(48) -28(1) 1_555 1_555 1_555 1_555 yes
S(3) Ir(3) C(70) C(71) -33(2) 1_555 1_555 1_555 1_555 yes
S(3) Ir(3) C(70) C(74) 84(2) 1_555 1_555 1_555 1_555 yes
S(3) Ir(3) C(70) C(75) -161(2) 1_555 1_555 1_555 1_555 yes
S(3) Ir(3) C(71) C(70) 165.1(10) 1_555 1_555 1_555 1_555 yes
S(3) Ir(3) C(71) C(72) 46(1) 1_555 1_555 1_555 1_555 yes
S(3) Ir(3) C(71) C(76) -76(2) 1_555 1_555 1_555 1_555 yes
S(3) Ir(3) C(72) C(71) -140(1) 1_555 1_555 1_555 1_555 yes
S(3) Ir(3) C(72) C(73) 100(1) 1_555 1_555 1_555 1_555 yes
S(3) Ir(3) C(72) C(77) -19(2) 1_555 1_555 1_555 1_555 yes
S(3) Ir(3) C(73) C(72) -82(1) 1_555 1_555 1_555 1_555 yes
S(3) Ir(3) C(73) C(74) 160(1) 1_555 1_555 1_555 1_555 yes
S(3) Ir(3) C(73) C(78) 42(2) 1_555 1_555 1_555 1_555 yes
S(3) Ir(3) C(74) C(70) -145(1) 1_555 1_555 1_555 1_555 yes
S(3) Ir(3) C(74) C(73) -26(1) 1_555 1_555 1_555 1_555 yes
S(3) Ir(3) C(74) C(79) 94(2) 1_555 1_555 1_555 1_555 yes
S(3) C(36) N(31) C(32) -173(1) 1_555 1_555 1_555 1_555 yes
S(3) C(36) C(35) N(37) -8(2) 1_555 1_555 1_555 1_555 yes
S(3) C(36) C(35) C(34) 167(1) 1_555 1_555 1_555 1_555 yes
S(4) Ir(4) N(9) C(4) -141(1) 1_555 1_555 1_555 1_555 yes
S(4) Ir(4) N(9) C(8) 32(1) 1_555 1_555 1_555 1_555 yes
S(4) Ir(4) N(47) C(45) -7(1) 1_555 1_555 1_555 1_555 yes
S(4) Ir(4) N(47) C(48) 169(1) 1_555 1_555 1_555 1_555 yes
S(4) Ir(4) C(80) C(81) 55(1) 1_555 1_555 1_555 1_555 yes
S(4) Ir(4) C(80) C(84) -57(1) 1_555 1_555 1_555 1_555 yes
S(4) Ir(4) C(80) C(85) -177(1) 1_555 1_555 1_555 1_555 yes
S(4) Ir(4) C(81) C(80) -156.6(8) 1_555 1_555 1_555 1_555 yes
S(4) Ir(4) C(81) C(82) -36(1) 1_555 1_555 1_555 1_555 yes
S(4) Ir(4) C(81) C(86) 83(2) 1_555 1_555 1_555 1_555 yes
S(4) Ir(4) C(82) C(81) 151(1) 1_555 1_555 1_555 1_555 yes
S(4) Ir(4) C(82) C(83) -89(1) 1_555 1_555 1_555 1_555 yes
S(4) Ir(4) C(82) C(87) 44(2) 1_555 1_555 1_555 1_555 yes
S(4) Ir(4) C(83) C(82) 92(1) 1_555 1_555 1_555 1_555 yes
S(4) Ir(4) C(83) C(84) -150(1) 1_555 1_555 1_555 1_555 yes
S(4) Ir(4) C(83) C(88) -25(2) 1_555 1_555 1_555 1_555 yes
S(4) Ir(4) C(84) C(80) 156.2(9) 1_555 1_555 1_555 1_555 yes
S(4) Ir(4) C(84) C(83) 37(1) 1_555 1_555 1_555 1_555 yes
S(4) Ir(4) C(84) C(89) -81(2) 1_555 1_555 1_555 1_555 yes
S(4) C(46) N(41) C(42) 174(1) 1_555 1_555 1_555 1_555 yes
S(4) C(46) C(45) N(47) 0(2) 1_555 1_555 1_555 1_555 yes
S(4) C(46) C(45) C(44) -169(1) 1_555 1_555 1_555 1_555 yes
F(1) C(101) S(11) O(1) -170.6252(5) 1_555 1_555 1_555 1_555 yes
F(1) C(101) S(11) O(2) 75.387(3) 1_555 1_555 1_555 1_555 yes
F(1) C(101) S(11) O(3) -48.6 1_555 1_555 1_555 1_555 yes
F(2) C(101) S(11) O(1) -57.535(2) 1_555 1_555 1_555 1_555 yes
F(2) C(101) S(11) O(2) -171.5 1_555 1_555 1_555 1_555 yes
F(2) C(101) S(11) O(3) 64.511(3) 1_555 1_555 1_555 1_555 yes
F(3) C(101) S(11) O(1) 65.2280(5) 1_555 1_555 1_555 1_555 yes
F(3) C(101) S(11) O(2) -48.760(2) 1_555 1_555 1_555 1_555 yes
F(3) C(101) S(11) O(3) -172.7 1_555 1_555 1_555 1_555 yes
F(4) C(102) S(12) O(4) 61.166(4) 1_555 1_555 1_555 1_555 yes
F(4) C(102) S(12) O(5) -172.4 1_555 1_555 1_555 1_555 yes
F(4) C(102) S(12) O(6) -61.066(2) 1_555 1_555 1_555 1_555 yes
F(5) C(102) S(12) O(4) 170.9 1_555 1_555 1_555 1_555 yes
F(5) C(102) S(12) O(5) -62.646(4) 1_555 1_555 1_555 1_555 yes
F(5) C(102) S(12) O(6) 48.716(3) 1_555 1_555 1_555 1_555 yes
F(6) C(102) S(12) O(4) -62.036(3) 1_555 1_555 1_555 1_555 yes
F(6) C(102) S(12) O(5) 64.371(1) 1_555 1_555 1_555 1_555 yes
F(6) C(102) S(12) O(6) 175.7 1_555 1_555 1_555 1_555 yes
F(7) C(103) S(13) O(7) 21.0 1_555 1_555 1_555 1_555 yes
F(7) C(103) S(13) O(8) 164.8 1_555 1_555 1_555 1_555 yes
F(7) C(103) S(13) O(9) -84.412(5) 1_555 1_555 1_555 1_555 yes
F(8) C(103) S(13) O(7) -176.0 1_555 1_555 1_555 1_555 yes
F(8) C(103) S(13) O(8) -32.1 1_555 1_555 1_555 1_555 yes
F(8) C(103) S(13) O(9) 78.607(4) 1_555 1_555 1_555 1_555 yes
F(9) C(103) S(13) O(7) -78.013(4) 1_555 1_555 1_555 1_555 yes
F(9) C(103) S(13) O(8) 65.804(4) 1_555 1_555 1_555 1_555 yes
F(9) C(103) S(13) O(9) 176.6 1_555 1_555 1_555 1_555 yes
F(10) C(104) S(14) O(10) -57.332(1) 1_555 1_555 1_555 1_555 yes
F(10) C(104) S(14) O(11) 61.1260(7) 1_555 1_555 1_555 1_555 yes
F(10) C(104) S(14) O(12) -179.3 1_555 1_555 1_555 1_555 yes
F(11) C(104) S(14) O(10) 176.4 1_555 1_555 1_555 1_555 yes
F(11) C(104) S(14) O(11) -65.1202(5) 1_555 1_555 1_555 1_555 yes
F(11) C(104) S(14) O(12) 54.421(1) 1_555 1_555 1_555 1_555 yes
F(12) C(104) S(14) O(10) 74.1137(9) 1_555 1_555 1_555 1_555 yes
F(12) C(104) S(14) O(11) -167.4 1_555 1_555 1_555 1_555 yes
F(12) C(104) S(14) O(12) -47.9 1_555 1_555 1_555 1_555 yes
N(1) C(2) N(3) C(4) -1(2) 1_555 1_555 1_555 1_555 yes
N(1) C(6) C(5) N(7) 177(1) 1_555 1_555 1_555 1_555 yes
N(1) C(6) C(5) C(4) -9(2) 1_555 1_555 1_555 1_555 yes
N(2) C(2) N(1) C(6) -178(1) 1_555 1_555 1_555 1_555 yes
N(2) C(2) N(3) C(4) 174(1) 1_555 1_555 1_555 1_555 yes
N(3) C(2) N(1) C(6) -2(2) 1_555 1_555 1_555 1_555 yes
N(3) C(4) N(9) C(8) -178(1) 1_555 1_555 1_555 1_555 yes
N(3) C(4) C(5) N(7) -179(1) 1_555 1_555 1_555 1_555 yes
N(3) C(4) C(5) C(6) 6(2) 1_555 1_555 1_555 1_555 yes
N(7) Ir(1) S(1) C(6) -5.4(6) 1_555 1_555 1_555 1_555 yes
N(7) Ir(1) N(29) C(24) 57(1) 1_555 1_555 1_555 1_555 yes
N(7) Ir(1) N(29) C(28) -102(1) 1_555 1_555 1_555 1_555 yes
N(7) Ir(1) C(50) C(51) 35(1) 1_555 1_555 1_555 1_555 yes
N(7) Ir(1) C(50) C(54) 164(1) 1_555 1_555 1_555 1_555 yes
N(7) Ir(1) C(50) C(55) -82(2) 1_555 1_555 1_555 1_555 yes
N(7) Ir(1) C(51) C(50) -155(1) 1_555 1_555 1_555 1_555 yes
N(7) Ir(1) C(51) C(52) 90(1) 1_555 1_555 1_555 1_555 yes
N(7) Ir(1) C(51) C(56) -26(2) 1_555 1_555 1_555 1_555 yes
N(7) Ir(1) C(52) C(51) -99(1) 1_555 1_555 1_555 1_555 yes
N(7) Ir(1) C(52) C(53) 141(1) 1_555 1_555 1_555 1_555 yes
N(7) Ir(1) C(52) C(57) 21(1) 1_555 1_555 1_555 1_555 yes
N(7) Ir(1) C(53) C(52) -51(1) 1_555 1_555 1_555 1_555 yes
N(7) Ir(1) C(53) C(54) -167.7(9) 1_555 1_555 1_555 1_555 yes
N(7) Ir(1) C(53) C(58) 67(2) 1_555 1_555 1_555 1_555 yes
N(7) Ir(1) C(54) C(50) -58(4) 1_555 1_555 1_555 1_555 yes
N(7) Ir(1) C(54) C(53) 52(3) 1_555 1_555 1_555 1_555 yes
N(7) Ir(1) C(54) C(59) 157(2) 1_555 1_555 1_555 1_555 yes
N(7) C(5) C(4) N(9) 0(1) 1_555 1_555 1_555 1_555 yes
N(7) C(8) N(9) C(4) -3(1) 1_555 1_555 1_555 1_555 yes
N(9) Ir(4) S(4) C(46) 92.1(6) 1_555 1_555 1_555 1_555 yes
N(9) Ir(4) N(47) C(45) -99(1) 1_555 1_555 1_555 1_555 yes
N(9) Ir(4) N(47) C(48) 78(1) 1_555 1_555 1_555 1_555 yes
N(9) Ir(4) C(80) C(81) -168(1) 1_555 1_555 1_555 1_555 yes
N(9) Ir(4) C(80) C(84) 78(1) 1_555 1_555 1_555 1_555 yes
N(9) Ir(4) C(80) C(85) -41(2) 1_555 1_555 1_555 1_555 yes
N(9) Ir(4) C(81) C(80) 19(1) 1_555 1_555 1_555 1_555 yes
N(9) Ir(4) C(81) C(82) 139(1) 1_555 1_555 1_555 1_555 yes
N(9) Ir(4) C(81) C(86) -100(2) 1_555 1_555 1_555 1_555 yes
N(9) Ir(4) C(82) C(81) -108(1) 1_555 1_555 1_555 1_555 yes
N(9) Ir(4) C(82) C(83) 10(2) 1_555 1_555 1_555 1_555 yes
N(9) Ir(4) C(82) C(87) 144(2) 1_555 1_555 1_555 1_555 yes
N(9) Ir(4) C(83) C(82) -175(1) 1_555 1_555 1_555 1_555 yes
N(9) Ir(4) C(83) C(84) -57(1) 1_555 1_555 1_555 1_555 yes
N(9) Ir(4) C(83) C(88) 66(2) 1_555 1_555 1_555 1_555 yes
N(9) Ir(4) C(84) C(80) -108(1) 1_555 1_555 1_555 1_555 yes
N(9) Ir(4) C(84) C(83) 132(1) 1_555 1_555 1_555 1_555 yes
N(9) Ir(4) C(84) C(89) 12(2) 1_555 1_555 1_555 1_555 yes
N(9) C(4) N(3) C(2) 179(1) 1_555 1_555 1_555 1_555 yes
N(9) C(4) C(5) C(6) -173(1) 1_555 1_555 1_555 1_555 yes
N(9) C(8) N(7) C(5) 3(1) 1_555 1_555 1_555 1_555 yes
N(21) C(22) N(23) C(24) 0(2) 1_555 1_555 1_555 1_555 yes
N(21) C(26) C(25) N(27) 176(1) 1_555 1_555 1_555 1_555 yes
N(21) C(26) C(25) C(24) 8(2) 1_555 1_555 1_555 1_555 yes
N(22) C(22) N(21) C(26) 171(1) 1_555 1_555 1_555 1_555 yes
N(22) C(22) N(23) C(24) -172(1) 1_555 1_555 1_555 1_555 yes
N(23) C(22) N(21) C(26) -2(2) 1_555 1_555 1_555 1_555 yes
N(23) C(24) N(29) C(28) 178(1) 1_555 1_555 1_555 1_555 yes
N(23) C(24) C(25) N(27) 179(1) 1_555 1_555 1_555 1_555 yes
N(23) C(24) C(25) C(26) -11(2) 1_555 1_555 1_555 1_555 yes
N(27) Ir(2) S(2) C(26) 10.0(6) 1_555 1_555 1_555 1_555 yes
N(27) Ir(2) N(39) C(34) -56(1) 1_555 1_555 1_555 1_555 yes
N(27) Ir(2) N(39) C(38) 117(1) 1_555 1_555 1_555 1_555 yes
N(27) Ir(2) C(60) C(61) -45(2) 1_555 1_555 1_555 1_555 yes
N(27) Ir(2) C(60) C(64) -167(1) 1_555 1_555 1_555 1_555 yes
N(27) Ir(2) C(60) C(65) 59(3) 1_555 1_555 1_555 1_555 yes
N(27) Ir(2) C(61) C(60) 143(2) 1_555 1_555 1_555 1_555 yes
N(27) Ir(2) C(61) C(62) -94(1) 1_555 1_555 1_555 1_555 yes
N(27) Ir(2) C(61) C(66) 26(4) 1_555 1_555 1_555 1_555 yes
N(27) Ir(2) C(62) C(61) 91(1) 1_555 1_555 1_555 1_555 yes
N(27) Ir(2) C(62) C(63) -152(1) 1_555 1_555 1_555 1_555 yes
N(27) Ir(2) C(62) C(67) -35(3) 1_555 1_555 1_555 1_555 yes
N(27) Ir(2) C(63) C(62) 39(1) 1_555 1_555 1_555 1_555 yes
N(27) Ir(2) C(63) C(64) 153(1) 1_555 1_555 1_555 1_555 yes
N(27) Ir(2) C(63) C(68) -65(4) 1_555 1_555 1_555 1_555 yes
N(27) Ir(2) C(64) C(60) 32(3) 1_555 1_555 1_555 1_555 yes
N(27) Ir(2) C(64) C(63) -81(4) 1_555 1_555 1_555 1_555 yes
N(27) Ir(2) C(64) C(69) 147(2) 1_555 1_555 1_555 1_555 yes
N(27) C(25) C(24) N(29) 4(1) 1_555 1_555 1_555 1_555 yes
N(27) C(28) N(29) C(24) 7(1) 1_555 1_555 1_555 1_555 yes
N(29) Ir(1) S(1) C(6) -88.1(6) 1_555 1_555 1_555 1_555 yes
N(29) Ir(1) N(7) C(5) 98.9(10) 1_555 1_555 1_555 1_555 yes
N(29) Ir(1) N(7) C(8) -76(1) 1_555 1_555 1_555 1_555 yes
N(29) Ir(1) C(50) C(51) 120(1) 1_555 1_555 1_555 1_555 yes
N(29) Ir(1) C(50) C(54) -109(1) 1_555 1_555 1_555 1_555 yes
N(29) Ir(1) C(50) C(55) 2(2) 1_555 1_555 1_555 1_555 yes
N(29) Ir(1) C(51) C(50) -67(1) 1_555 1_555 1_555 1_555 yes
N(29) Ir(1) C(51) C(52) 178.6(10) 1_555 1_555 1_555 1_555 yes
N(29) Ir(1) C(51) C(56) 61(2) 1_555 1_555 1_555 1_555 yes
N(29) Ir(1) C(52) C(51) -2(1) 1_555 1_555 1_555 1_555 yes
N(29) Ir(1) C(52) C(53) -122(1) 1_555 1_555 1_555 1_555 yes
N(29) Ir(1) C(52) C(57) 118(1) 1_555 1_555 1_555 1_555 yes
N(29) Ir(1) C(53) C(52) 131(1) 1_555 1_555 1_555 1_555 yes
N(29) Ir(1) C(53) C(54) 14(1) 1_555 1_555 1_555 1_555 yes
N(29) Ir(1) C(53) C(58) -109(2) 1_555 1_555 1_555 1_555 yes
N(29) Ir(1) C(54) C(50) 77(1) 1_555 1_555 1_555 1_555 yes
N(29) Ir(1) C(54) C(53) -172.3(8) 1_555 1_555 1_555 1_555 yes
N(29) Ir(1) C(54) C(59) -66(2) 1_555 1_555 1_555 1_555 yes
N(29) C(24) N(23) C(22) 179(1) 1_555 1_555 1_555 1_555 yes
N(29) C(24) C(25) C(26) 174(1) 1_555 1_555 1_555 1_555 yes
N(29) C(28) N(27) C(25) -5(1) 1_555 1_555 1_555 1_555 yes
N(31) C(32) N(33) C(34) -4(2) 1_555 1_555 1_555 1_555 yes
N(31) C(36) C(35) N(37) -179(1) 1_555 1_555 1_555 1_555 yes
N(31) C(36) C(35) C(34) -3(2) 1_555 1_555 1_555 1_555 yes
N(32) C(32) N(31) C(36) -175(1) 1_555 1_555 1_555 1_555 yes
N(32) C(32) N(33) C(34) 178(1) 1_555 1_555 1_555 1_555 yes
N(33) C(32) N(31) C(36) 7(2) 1_555 1_555 1_555 1_555 yes
N(33) C(34) N(39) C(38) 175(1) 1_555 1_555 1_555 1_555 yes
N(33) C(34) C(35) N(37) -176(1) 1_555 1_555 1_555 1_555 yes
N(33) C(34) C(35) C(36) 6(2) 1_555 1_555 1_555 1_555 yes
N(37) Ir(3) S(3) C(36) -8.3(6) 1_555 1_555 1_555 1_555 yes
N(37) Ir(3) N(49) C(44) 59(1) 1_555 1_555 1_555 1_555 yes
N(37) Ir(3) N(49) C(48) -111(1) 1_555 1_555 1_555 1_555 yes
N(37) Ir(3) C(70) C(71) 82(1) 1_555 1_555 1_555 1_555 yes
N(37) Ir(3) C(70) C(74) -160(1) 1_555 1_555 1_555 1_555 yes
N(37) Ir(3) C(70) C(75) -46(3) 1_555 1_555 1_555 1_555 yes
N(37) Ir(3) C(71) C(70) -108(1) 1_555 1_555 1_555 1_555 yes
N(37) Ir(3) C(71) C(72) 133(1) 1_555 1_555 1_555 1_555 yes
N(37) Ir(3) C(71) C(76) 10(2) 1_555 1_555 1_555 1_555 yes
N(37) Ir(3) C(72) C(71) -57(1) 1_555 1_555 1_555 1_555 yes
N(37) Ir(3) C(72) C(73) -177.0(9) 1_555 1_555 1_555 1_555 yes
N(37) Ir(3) C(72) C(77) 63(2) 1_555 1_555 1_555 1_555 yes
N(37) Ir(3) C(73) C(72) 7(2) 1_555 1_555 1_555 1_555 yes
N(37) Ir(3) C(73) C(74) -108(2) 1_555 1_555 1_555 1_555 yes
N(37) Ir(3) C(73) C(78) 133(2) 1_555 1_555 1_555 1_555 yes
N(37) Ir(3) C(74) C(70) 31(1) 1_555 1_555 1_555 1_555 yes
N(37) Ir(3) C(74) C(73) 150(1) 1_555 1_555 1_555 1_555 yes
N(37) Ir(3) C(74) C(79) -88(2) 1_555 1_555 1_555 1_555 yes
N(37) C(35) C(34) N(39) 0(1) 1_555 1_555 1_555 1_555 yes
N(37) C(38) N(39) C(34) 0(1) 1_555 1_555 1_555 1_555 yes
N(39) Ir(2) S(2) C(26) 94.6(6) 1_555 1_555 1_555 1_555 yes
N(39) Ir(2) N(27) C(25) -103.6(10) 1_555 1_555 1_555 1_555 yes
N(39) Ir(2) N(27) C(28) 76(1) 1_555 1_555 1_555 1_555 yes
N(39) Ir(2) C(60) C(61) -135(2) 1_555 1_555 1_555 1_555 yes
N(39) Ir(2) C(60) C(64) 102(1) 1_555 1_555 1_555 1_555 yes
N(39) Ir(2) C(60) C(65) -29(3) 1_555 1_555 1_555 1_555 yes
N(39) Ir(2) C(61) C(60) 54(2) 1_555 1_555 1_555 1_555 yes
N(39) Ir(2) C(61) C(62) 175(1) 1_555 1_555 1_555 1_555 yes
N(39) Ir(2) C(61) C(66) -62(4) 1_555 1_555 1_555 1_555 yes
N(39) Ir(2) C(62) C(61) -9(3) 1_555 1_555 1_555 1_555 yes
N(39) Ir(2) C(62) C(63) 105(3) 1_555 1_555 1_555 1_555 yes
N(39) Ir(2) C(62) C(67) -136(2) 1_555 1_555 1_555 1_555 yes
N(39) Ir(2) C(63) C(62) -143(1) 1_555 1_555 1_555 1_555 yes
N(39) Ir(2) C(63) C(64) -29(2) 1_555 1_555 1_555 1_555 yes
N(39) Ir(2) C(63) C(68) 111(3) 1_555 1_555 1_555 1_555 yes
N(39) Ir(2) C(64) C(60) -84(1) 1_555 1_555 1_555 1_555 yes
N(39) Ir(2) C(64) C(63) 161(2) 1_555 1_555 1_555 1_555 yes
N(39) Ir(2) C(64) C(69) 30(3) 1_555 1_555 1_555 1_555 yes
N(39) C(34) N(33) C(32) -177(1) 1_555 1_555 1_555 1_555 yes
N(39) C(34) C(35) C(36) -177(1) 1_555 1_555 1_555 1_555 yes
N(39) C(38) N(37) C(35) -1(1) 1_555 1_555 1_555 1_555 yes
N(41) C(42) N(43) C(44) 6(2) 1_555 1_555 1_555 1_555 yes
N(41) C(46) C(45) N(47) 179(1) 1_555 1_555 1_555 1_555 yes
N(41) C(46) C(45) C(44) 9(2) 1_555 1_555 1_555 1_555 yes
N(42) C(42) N(41) C(46) 177(1) 1_555 1_555 1_555 1_555 yes
N(42) C(42) N(43) C(44) -175(1) 1_555 1_555 1_555 1_555 yes
N(43) C(42) N(41) C(46) -4(2) 1_555 1_555 1_555 1_555 yes
N(43) C(44) N(49) C(48) -179(1) 1_555 1_555 1_555 1_555 yes
N(43) C(44) C(45) N(47) -179(1) 1_555 1_555 1_555 1_555 yes
N(43) C(44) C(45) C(46) -9(2) 1_555 1_555 1_555 1_555 yes
N(47) Ir(4) S(4) C(46) 6.5(6) 1_555 1_555 1_555 1_555 yes
N(47) Ir(4) N(9) C(4) -58(1) 1_555 1_555 1_555 1_555 yes
N(47) Ir(4) N(9) C(8) 114(1) 1_555 1_555 1_555 1_555 yes
N(47) Ir(4) C(80) C(81) -75(1) 1_555 1_555 1_555 1_555 yes
N(47) Ir(4) C(80) C(84) 171.0(10) 1_555 1_555 1_555 1_555 yes
N(47) Ir(4) C(80) C(85) 51(2) 1_555 1_555 1_555 1_555 yes
N(47) Ir(4) C(81) C(80) 115(1) 1_555 1_555 1_555 1_555 yes
N(47) Ir(4) C(81) C(82) -124(1) 1_555 1_555 1_555 1_555 yes
N(47) Ir(4) C(81) C(86) -4(2) 1_555 1_555 1_555 1_555 yes
N(47) Ir(4) C(82) C(81) 67(1) 1_555 1_555 1_555 1_555 yes
N(47) Ir(4) C(82) C(83) -173(1) 1_555 1_555 1_555 1_555 yes
N(47) Ir(4) C(82) C(87) -39(2) 1_555 1_555 1_555 1_555 yes
N(47) Ir(4) C(83) C(82) 13(2) 1_555 1_555 1_555 1_555 yes
N(47) Ir(4) C(83) C(84) 130(1) 1_555 1_555 1_555 1_555 yes
N(47) Ir(4) C(83) C(88) -104(2) 1_555 1_555 1_555 1_555 yes
N(47) Ir(4) C(84) C(80) -17(1) 1_555 1_555 1_555 1_555 yes
N(47) Ir(4) C(84) C(83) -136(1) 1_555 1_555 1_555 1_555 yes
N(47) Ir(4) C(84) C(89) 104(3) 1_555 1_555 1_555 1_555 yes
N(47) C(45) C(44) N(49) 1(1) 1_555 1_555 1_555 1_555 yes
N(47) C(48) N(49) C(44) 0(1) 1_555 1_555 1_555 1_555 yes
N(49) Ir(3) S(3) C(36) -91.4(6) 1_555 1_555 1_555 1_555 yes
N(49) Ir(3) N(37) C(35) 98(1) 1_555 1_555 1_555 1_555 yes
N(49) Ir(3) N(37) C(38) -80(1) 1_555 1_555 1_555 1_555 yes
N(49) Ir(3) C(70) C(71) 171(1) 1_555 1_555 1_555 1_555 yes
N(49) Ir(3) C(70) C(74) -70(1) 1_555 1_555 1_555 1_555 yes
N(49) Ir(3) C(70) C(75) 43(3) 1_555 1_555 1_555 1_555 yes
N(49) Ir(3) C(71) C(70) -15(1) 1_555 1_555 1_555 1_555 yes
N(49) Ir(3) C(71) C(72) -133(1) 1_555 1_555 1_555 1_555 yes
N(49) Ir(3) C(71) C(76) 103(2) 1_555 1_555 1_555 1_555 yes
N(49) Ir(3) C(72) C(71) 123(1) 1_555 1_555 1_555 1_555 yes
N(49) Ir(3) C(72) C(73) 4(2) 1_555 1_555 1_555 1_555 yes
N(49) Ir(3) C(72) C(77) -115(2) 1_555 1_555 1_555 1_555 yes
N(49) Ir(3) C(73) C(72) -177(1) 1_555 1_555 1_555 1_555 yes
N(49) Ir(3) C(73) C(74) 66(1) 1_555 1_555 1_555 1_555 yes
N(49) Ir(3) C(73) C(78) -52(2) 1_555 1_555 1_555 1_555 yes
N(49) Ir(3) C(74) C(70) 117(1) 1_555 1_555 1_555 1_555 yes
N(49) Ir(3) C(74) C(73) -123(1) 1_555 1_555 1_555 1_555 yes
N(49) Ir(3) C(74) C(79) -2(2) 1_555 1_555 1_555 1_555 yes
N(49) C(44) N(43) C(42) 179(1) 1_555 1_555 1_555 1_555 yes
N(49) C(44) C(45) C(46) 171(1) 1_555 1_555 1_555 1_555 yes
N(49) C(48) N(47) C(45) 1(1) 1_555 1_555 1_555 1_555 yes
C(2) N(1) C(6) C(5) 8(2) 1_555 1_555 1_555 1_555 yes
C(2) N(3) C(4) C(5) 0(2) 1_555 1_555 1_555 1_555 yes
C(4) N(9) Ir(4) C(80) 54(1) 1_555 1_555 1_555 1_555 yes
C(4) N(9) Ir(4) C(81) 42(1) 1_555 1_555 1_555 1_555 yes
C(4) N(9) Ir(4) C(82) 117(1) 1_555 1_555 1_555 1_555 yes
C(4) N(9) Ir(4) C(83) 124(1) 1_555 1_555 1_555 1_555 yes
C(4) N(9) Ir(4) C(84) 92(1) 1_555 1_555 1_555 1_555 yes
C(4) C(5) N(7) C(8) -2(1) 1_555 1_555 1_555 1_555 yes
C(5) N(7) Ir(1) C(50) -170.8(10) 1_555 1_555 1_555 1_555 yes
C(5) N(7) Ir(1) C(51) -150.3(10) 1_555 1_555 1_555 1_555 yes
C(5) N(7) Ir(1) C(52) -108(1) 1_555 1_555 1_555 1_555 yes
C(5) N(7) Ir(1) C(53) -79(1) 1_555 1_555 1_555 1_555 yes
C(5) N(7) Ir(1) C(54) -123(3) 1_555 1_555 1_555 1_555 yes
C(5) C(4) N(9) C(8) 1(1) 1_555 1_555 1_555 1_555 yes
C(6) S(1) Ir(1) C(50) 171.5(9) 1_555 1_555 1_555 1_555 yes
C(6) S(1) Ir(1) C(51) 106(1) 1_555 1_555 1_555 1_555 yes
C(6) S(1) Ir(1) C(52) 94.1(8) 1_555 1_555 1_555 1_555 yes
C(6) S(1) Ir(1) C(53) 122.7(8) 1_555 1_555 1_555 1_555 yes
C(6) S(1) Ir(1) C(54) 165.0(9) 1_555 1_555 1_555 1_555 yes
C(6) C(5) N(7) C(8) 171(1) 1_555 1_555 1_555 1_555 yes
C(8) N(7) Ir(1) C(50) 13(1) 1_555 1_555 1_555 1_555 yes
C(8) N(7) Ir(1) C(51) 34(1) 1_555 1_555 1_555 1_555 yes
C(8) N(7) Ir(1) C(52) 75(1) 1_555 1_555 1_555 1_555 yes
C(8) N(7) Ir(1) C(53) 104(1) 1_555 1_555 1_555 1_555 yes
C(8) N(7) Ir(1) C(54) 60(4) 1_555 1_555 1_555 1_555 yes
C(8) N(9) Ir(4) C(80) -132(1) 1_555 1_555 1_555 1_555 yes
C(8) N(9) Ir(4) C(81) -144(1) 1_555 1_555 1_555 1_555 yes
C(8) N(9) Ir(4) C(82) -68(2) 1_555 1_555 1_555 1_555 yes
C(8) N(9) Ir(4) C(83) -61(1) 1_555 1_555 1_555 1_555 yes
C(8) N(9) Ir(4) C(84) -93(1) 1_555 1_555 1_555 1_555 yes
C(22) N(21) C(26) C(25) -2(2) 1_555 1_555 1_555 1_555 yes
C(22) N(23) C(24) C(25) 5(2) 1_555 1_555 1_555 1_555 yes
C(24) N(29) Ir(1) C(50) -78(1) 1_555 1_555 1_555 1_555 yes
C(24) N(29) Ir(1) C(51) -45(1) 1_555 1_555 1_555 1_555 yes
C(24) N(29) Ir(1) C(52) -43(1) 1_555 1_555 1_555 1_555 yes
C(24) N(29) Ir(1) C(53) -124(1) 1_555 1_555 1_555 1_555 yes
C(24) N(29) Ir(1) C(54) -113(1) 1_555 1_555 1_555 1_555 yes
C(24) C(25) N(27) C(28) 0(1) 1_555 1_555 1_555 1_555 yes
C(25) N(27) Ir(2) C(60) 160(1) 1_555 1_555 1_555 1_555 yes
C(25) N(27) Ir(2) C(61) 135(1) 1_555 1_555 1_555 1_555 yes
C(25) N(27) Ir(2) C(62) 98(1) 1_555 1_555 1_555 1_555 yes
C(25) N(27) Ir(2) C(63) 74(1) 1_555 1_555 1_555 1_555 yes
C(25) N(27) Ir(2) C(64) 136(2) 1_555 1_555 1_555 1_555 yes
C(25) C(24) N(29) C(28) -6(1) 1_555 1_555 1_555 1_555 yes
C(26) S(2) Ir(2) C(60) -157(1) 1_555 1_555 1_555 1_555 yes
C(26) S(2) Ir(2) C(61) -88(1) 1_555 1_555 1_555 1_555 yes
C(26) S(2) Ir(2) C(62) -88.9(9) 1_555 1_555 1_555 1_555 yes
C(26) S(2) Ir(2) C(63) -124(1) 1_555 1_555 1_555 1_555 yes
C(26) S(2) Ir(2) C(64) -159.6(9) 1_555 1_555 1_555 1_555 yes
C(26) C(25) N(27) C(28) -168(1) 1_555 1_555 1_555 1_555 yes
C(28) N(27) Ir(2) C(60) -20(2) 1_555 1_555 1_555 1_555 yes
C(28) N(27) Ir(2) C(61) -44(2) 1_555 1_555 1_555 1_555 yes
C(28) N(27) Ir(2) C(62) -81(1) 1_555 1_555 1_555 1_555 yes
C(28) N(27) Ir(2) C(63) -105(1) 1_555 1_555 1_555 1_555 yes
C(28) N(27) Ir(2) C(64) -43(3) 1_555 1_555 1_555 1_555 yes
C(28) N(29) Ir(1) C(50) 122(1) 1_555 1_555 1_555 1_555 yes
C(28) N(29) Ir(1) C(51) 155(1) 1_555 1_555 1_555 1_555 yes
C(28) N(29) Ir(1) C(52) 157(1) 1_555 1_555 1_555 1_555 yes
C(28) N(29) Ir(1) C(53) 76(1) 1_555 1_555 1_555 1_555 yes
C(28) N(29) Ir(1) C(54) 86(1) 1_555 1_555 1_555 1_555 yes
C(32) N(31) C(36) C(35) -2(2) 1_555 1_555 1_555 1_555 yes
C(32) N(33) C(34) C(35) -2(2) 1_555 1_555 1_555 1_555 yes
C(34) N(39) Ir(2) C(60) 69(1) 1_555 1_555 1_555 1_555 yes
C(34) N(39) Ir(2) C(61) 41(1) 1_555 1_555 1_555 1_555 yes
C(34) N(39) Ir(2) C(62) 48(2) 1_555 1_555 1_555 1_555 yes
C(34) N(39) Ir(2) C(63) 126(1) 1_555 1_555 1_555 1_555 yes
C(34) N(39) Ir(2) C(64) 107(1) 1_555 1_555 1_555 1_555 yes
C(34) C(35) N(37) C(38) 1(1) 1_555 1_555 1_555 1_555 yes
C(35) N(37) Ir(3) C(70) -151(1) 1_555 1_555 1_555 1_555 yes
C(35) N(37) Ir(3) C(71) -111(1) 1_555 1_555 1_555 1_555 yes
C(35) N(37) Ir(3) C(72) -81(1) 1_555 1_555 1_555 1_555 yes
C(35) N(37) Ir(3) C(73) -87(2) 1_555 1_555 1_555 1_555 yes
C(35) N(37) Ir(3) C(74) -171(1) 1_555 1_555 1_555 1_555 yes
C(35) C(34) N(39) C(38) 0(1) 1_555 1_555 1_555 1_555 yes
C(36) S(3) Ir(3) C(70) 111(1) 1_555 1_555 1_555 1_555 yes
C(36) S(3) Ir(3) C(71) 88.3(8) 1_555 1_555 1_555 1_555 yes
C(36) S(3) Ir(3) C(72) 114.1(8) 1_555 1_555 1_555 1_555 yes
C(36) S(3) Ir(3) C(73) 153.1(8) 1_555 1_555 1_555 1_555 yes
C(36) S(3) Ir(3) C(74) 169.9(8) 1_555 1_555 1_555 1_555 yes
C(36) C(35) N(37) C(38) 178(1) 1_555 1_555 1_555 1_555 yes
C(38) N(37) Ir(3) C(70) 29(1) 1_555 1_555 1_555 1_555 yes
C(38) N(37) Ir(3) C(71) 69(1) 1_555 1_555 1_555 1_555 yes
C(38) N(37) Ir(3) C(72) 100(1) 1_555 1_555 1_555 1_555 yes
C(38) N(37) Ir(3) C(73) 94(2) 1_555 1_555 1_555 1_555 yes
C(38) N(37) Ir(3) C(74) 9(1) 1_555 1_555 1_555 1_555 yes
C(38) N(39) Ir(2) C(60) -117(1) 1_555 1_555 1_555 1_555 yes
C(38) N(39) Ir(2) C(61) -144(1) 1_555 1_555 1_555 1_555 yes
C(38) N(39) Ir(2) C(62) -138(2) 1_555 1_555 1_555 1_555 yes
C(38) N(39) Ir(2) C(63) -60(1) 1_555 1_555 1_555 1_555 yes
C(38) N(39) Ir(2) C(64) -79(1) 1_555 1_555 1_555 1_555 yes
C(42) N(41) C(46) C(45) -3(1) 1_555 1_555 1_555 1_555 yes
C(42) N(43) C(44) C(45) 0(2) 1_555 1_555 1_555 1_555 yes
C(44) N(49) Ir(3) C(70) -48(1) 1_555 1_555 1_555 1_555 yes
C(44) N(49) Ir(3) C(71) -37(1) 1_555 1_555 1_555 1_555 yes
C(44) N(49) Ir(3) C(72) -122(1) 1_555 1_555 1_555 1_555 yes
C(44) N(49) Ir(3) C(73) -119(1) 1_555 1_555 1_555 1_555 yes
C(44) N(49) Ir(3) C(74) -83(1) 1_555 1_555 1_555 1_555 yes
C(44) C(45) N(47) C(48) -1(1) 1_555 1_555 1_555 1_555 yes
C(45) N(47) Ir(4) C(80) 155(1) 1_555 1_555 1_555 1_555 yes
C(45) N(47) Ir(4) C(81) 117(1) 1_555 1_555 1_555 1_555 yes
C(45) N(47) Ir(4) C(82) 82(1) 1_555 1_555 1_555 1_555 yes
C(45) N(47) Ir(4) C(83) 73(2) 1_555 1_555 1_555 1_555 yes
C(45) N(47) Ir(4) C(84) 166(1) 1_555 1_555 1_555 1_555 yes
C(45) C(44) N(49) C(48) 0(1) 1_555 1_555 1_555 1_555 yes
C(46) S(4) Ir(4) C(80) -129(1) 1_555 1_555 1_555 1_555 yes
C(46) S(4) Ir(4) C(81) -90.4(9) 1_555 1_555 1_555 1_555 yes
C(46) S(4) Ir(4) C(82) -111.5(8) 1_555 1_555 1_555 1_555 yes
C(46) S(4) Ir(4) C(83) -148.1(8) 1_555 1_555 1_555 1_555 yes
C(46) S(4) Ir(4) C(84) -170.5(9) 1_555 1_555 1_555 1_555 yes
C(46) C(45) N(47) C(48) -171(1) 1_555 1_555 1_555 1_555 yes
C(48) N(47) Ir(4) C(80) -27(1) 1_555 1_555 1_555 1_555 yes
C(48) N(47) Ir(4) C(81) -64(1) 1_555 1_555 1_555 1_555 yes
C(48) N(47) Ir(4) C(82) -99(1) 1_555 1_555 1_555 1_555 yes
C(48) N(47) Ir(4) C(83) -108(2) 1_555 1_555 1_555 1_555 yes
C(48) N(47) Ir(4) C(84) -15(2) 1_555 1_555 1_555 1_555 yes
C(48) N(49) Ir(3) C(70) 141(1) 1_555 1_555 1_555 1_555 yes
C(48) N(49) Ir(3) C(71) 151(1) 1_555 1_555 1_555 1_555 yes
C(48) N(49) Ir(3) C(72) 67(2) 1_555 1_555 1_555 1_555 yes
C(48) N(49) Ir(3) C(73) 70(1) 1_555 1_555 1_555 1_555 yes
C(48) N(49) Ir(3) C(74) 105(1) 1_555 1_555 1_555 1_555 yes
C(50) Ir(1) C(51) C(52) -114(1) 1_555 1_555 1_555 1_555 yes
C(50) Ir(1) C(51) C(56) 129(2) 1_555 1_555 1_555 1_555 yes
C(50) Ir(1) C(52) C(51) 37(1) 1_555 1_555 1_555 1_555 yes
C(50) Ir(1) C(52) C(53) -82(1) 1_555 1_555 1_555 1_555 yes
C(50) Ir(1) C(52) C(57) 158(2) 1_555 1_555 1_555 1_555 yes
C(50) Ir(1) C(53) C(52) 78(1) 1_555 1_555 1_555 1_555 yes
C(50) Ir(1) C(53) C(54) -38.4(10) 1_555 1_555 1_555 1_555 yes
C(50) Ir(1) C(53) C(58) -162(2) 1_555 1_555 1_555 1_555 yes
C(50) Ir(1) C(54) C(53) 110(1) 1_555 1_555 1_555 1_555 yes
C(50) Ir(1) C(54) C(59) -144(3) 1_555 1_555 1_555 1_555 yes
C(50) C(51) Ir(1) C(52) 114(1) 1_555 1_555 1_555 1_555 yes
C(50) C(51) Ir(1) C(53) 79(1) 1_555 1_555 1_555 1_555 yes
C(50) C(51) Ir(1) C(54) 30(1) 1_555 1_555 1_555 1_555 yes
C(50) C(51) C(52) C(53) -1(1) 1_555 1_555 1_555 1_555 yes
C(50) C(51) C(52) C(57) 178(1) 1_555 1_555 1_555 1_555 yes
C(50) C(54) Ir(1) C(51) -30(1) 1_555 1_555 1_555 1_555 yes
C(50) C(54) Ir(1) C(52) -74(1) 1_555 1_555 1_555 1_555 yes
C(50) C(54) Ir(1) C(53) -110(1) 1_555 1_555 1_555 1_555 yes
C(50) C(54) C(53) C(52) 7(1) 1_555 1_555 1_555 1_555 yes
C(50) C(54) C(53) C(58) -176(1) 1_555 1_555 1_555 1_555 yes
C(51) Ir(1) C(50) C(54) 129(1) 1_555 1_555 1_555 1_555 yes
C(51) Ir(1) C(50) C(55) -118(2) 1_555 1_555 1_555 1_555 yes
C(51) Ir(1) C(52) C(53) -119(1) 1_555 1_555 1_555 1_555 yes
C(51) Ir(1) C(52) C(57) 121(2) 1_555 1_555 1_555 1_555 yes
C(51) Ir(1) C(53) C(52) 38(1) 1_555 1_555 1_555 1_555 yes
C(51) Ir(1) C(53) C(54) -78(1) 1_555 1_555 1_555 1_555 yes
C(51) Ir(1) C(53) C(58) 157(2) 1_555 1_555 1_555 1_555 yes
C(51) Ir(1) C(54) C(53) 80.6(10) 1_555 1_555 1_555 1_555 yes
C(51) Ir(1) C(54) C(59) -174(2) 1_555 1_555 1_555 1_555 yes
C(51) C(50) Ir(1) C(52) -42(1) 1_555 1_555 1_555 1_555 yes
C(51) C(50) Ir(1) C(53) -83(1) 1_555 1_555 1_555 1_555 yes
C(51) C(50) Ir(1) C(54) -129(1) 1_555 1_555 1_555 1_555 yes
C(51) C(50) C(54) C(53) -9(2) 1_555 1_555 1_555 1_555 yes
C(51) C(50) C(54) C(59) -170(2) 1_555 1_555 1_555 1_555 yes
C(51) C(52) Ir(1) C(53) 119(1) 1_555 1_555 1_555 1_555 yes
C(51) C(52) Ir(1) C(54) 77(1) 1_555 1_555 1_555 1_555 yes
C(51) C(52) C(53) C(54) -3(1) 1_555 1_555 1_555 1_555 yes
C(51) C(52) C(53) C(58) 179(1) 1_555 1_555 1_555 1_555 yes
C(52) Ir(1) C(50) C(54) 87(1) 1_555 1_555 1_555 1_555 yes
C(52) Ir(1) C(50) C(55) -160(2) 1_555 1_555 1_555 1_555 yes
C(52) Ir(1) C(51) C(56) -116(2) 1_555 1_555 1_555 1_555 yes
C(52) Ir(1) C(53) C(54) -116(1) 1_555 1_555 1_555 1_555 yes
C(52) Ir(1) C(53) C(58) 118(2) 1_555 1_555 1_555 1_555 yes
C(52) Ir(1) C(54) C(53) 35.7(8) 1_555 1_555 1_555 1_555 yes
C(52) Ir(1) C(54) C(59) 141(2) 1_555 1_555 1_555 1_555 yes
C(52) C(51) Ir(1) C(53) -34(1) 1_555 1_555 1_555 1_555 yes
C(52) C(51) Ir(1) C(54) -83(1) 1_555 1_555 1_555 1_555 yes
C(52) C(51) C(50) C(54) 7(2) 1_555 1_555 1_555 1_555 yes
C(52) C(51) C(50) C(55) 176(1) 1_555 1_555 1_555 1_555 yes
C(52) C(53) Ir(1) C(54) 116(1) 1_555 1_555 1_555 1_555 yes
C(52) C(53) C(54) C(59) 174(1) 1_555 1_555 1_555 1_555 yes
C(53) Ir(1) C(50) C(54) 45(1) 1_555 1_555 1_555 1_555 yes
C(53) Ir(1) C(50) C(55) 158(2) 1_555 1_555 1_555 1_555 yes
C(53) Ir(1) C(51) C(56) -151(2) 1_555 1_555 1_555 1_555 yes
C(53) Ir(1) C(52) C(57) -119(2) 1_555 1_555 1_555 1_555 yes
C(53) Ir(1) C(54) C(59) 105(2) 1_555 1_555 1_555 1_555 yes
C(53) C(52) Ir(1) C(54) -42(1) 1_555 1_555 1_555 1_555 yes
C(53) C(52) C(51) C(56) -176(1) 1_555 1_555 1_555 1_555 yes
C(53) C(54) C(50) C(55) -179(1) 1_555 1_555 1_555 1_555 yes
C(54) Ir(1) C(50) C(55) 112(2) 1_555 1_555 1_555 1_555 yes
C(54) Ir(1) C(51) C(56) 159(2) 1_555 1_555 1_555 1_555 yes
C(54) Ir(1) C(52) C(57) -161(2) 1_555 1_555 1_555 1_555 yes
C(54) Ir(1) C(53) C(58) -124(2) 1_555 1_555 1_555 1_555 yes
C(54) C(50) C(51) C(56) -177(1) 1_555 1_555 1_555 1_555 yes
C(54) C(53) C(52) C(57) 176(1) 1_555 1_555 1_555 1_555 yes
C(55) C(50) C(51) C(56) -8(3) 1_555 1_555 1_555 1_555 yes
C(55) C(50) C(54) C(59) 19(3) 1_555 1_555 1_555 1_555 yes
C(56) C(51) C(52) C(57) 2(2) 1_555 1_555 1_555 1_555 yes
C(57) C(52) C(53) C(58) 0(2) 1_555 1_555 1_555 1_555 yes
C(58) C(53) C(54) C(59) -9(2) 1_555 1_555 1_555 1_555 yes
C(60) Ir(2) C(61) C(62) 121(2) 1_555 1_555 1_555 1_555 yes
C(60) Ir(2) C(61) C(66) -117(6) 1_555 1_555 1_555 1_555 yes
C(60) Ir(2) C(62) C(61) -33(1) 1_555 1_555 1_555 1_555 yes
C(60) Ir(2) C(62) C(63) 81(1) 1_555 1_555 1_555 1_555 yes
C(60) Ir(2) C(62) C(67) -160(4) 1_555 1_555 1_555 1_555 yes
C(60) Ir(2) C(63) C(62) -75(1) 1_555 1_555 1_555 1_555 yes
C(60) Ir(2) C(63) C(64) 38(1) 1_555 1_555 1_555 1_555 yes
C(60) Ir(2) C(63) C(68) 179(5) 1_555 1_555 1_555 1_555 yes
C(60) Ir(2) C(64) C(63) -113(2) 1_555 1_555 1_555 1_555 yes
C(60) Ir(2) C(64) C(69) 115(3) 1_555 1_555 1_555 1_555 yes
C(60) C(61) Ir(2) C(62) -121(2) 1_555 1_555 1_555 1_555 yes
C(60) C(61) Ir(2) C(63) -80(2) 1_555 1_555 1_555 1_555 yes
C(60) C(61) Ir(2) C(64) -35(1) 1_555 1_555 1_555 1_555 yes
C(60) C(61) C(62) C(63) 5(3) 1_555 1_555 1_555 1_555 yes
C(60) C(61) C(62) C(67) -174(2) 1_555 1_555 1_555 1_555 yes
C(60) C(64) Ir(2) C(61) 33(1) 1_555 1_555 1_555 1_555 yes
C(60) C(64) Ir(2) C(62) 73(1) 1_555 1_555 1_555 1_555 yes
C(60) C(64) Ir(2) C(63) 113(2) 1_555 1_555 1_555 1_555 yes
C(60) C(64) C(63) C(62) 0(2) 1_555 1_555 1_555 1_555 yes
C(60) C(64) C(63) C(68) 178(3) 1_555 1_555 1_555 1_555 yes
C(61) Ir(2) C(60) C(64) -121(2) 1_555 1_555 1_555 1_555 yes
C(61) Ir(2) C(60) C(65) 105(4) 1_555 1_555 1_555 1_555 yes
C(61) Ir(2) C(62) C(63) 115(2) 1_555 1_555 1_555 1_555 yes
C(61) Ir(2) C(62) C(67) -127(4) 1_555 1_555 1_555 1_555 yes
C(61) Ir(2) C(63) C(62) -36(1) 1_555 1_555 1_555 1_555 yes
C(61) Ir(2) C(63) C(64) 77(1) 1_555 1_555 1_555 1_555 yes
C(61) Ir(2) C(63) C(68) -141(5) 1_555 1_555 1_555 1_555 yes
C(61) Ir(2) C(64) C(63) -80(2) 1_555 1_555 1_555 1_555 yes
C(61) Ir(2) C(64) C(69) 148(3) 1_555 1_555 1_555 1_555 yes
C(61) C(60) Ir(2) C(62) 35(2) 1_555 1_555 1_555 1_555 yes
C(61) C(60) Ir(2) C(63) 81(2) 1_555 1_555 1_555 1_555 yes
C(61) C(60) Ir(2) C(64) 121(2) 1_555 1_555 1_555 1_555 yes
C(61) C(60) C(64) C(63) 2(2) 1_555 1_555 1_555 1_555 yes
C(61) C(60) C(64) C(69) -175(3) 1_555 1_555 1_555 1_555 yes
C(61) C(62) Ir(2) C(63) -115(2) 1_555 1_555 1_555 1_555 yes
C(61) C(62) Ir(2) C(64) -75(1) 1_555 1_555 1_555 1_555 yes
C(61) C(62) C(63) C(64) -3(2) 1_555 1_555 1_555 1_555 yes
C(61) C(62) C(63) C(68) 177(2) 1_555 1_555 1_555 1_555 yes
C(62) Ir(2) C(60) C(64) -86(1) 1_555 1_555 1_555 1_555 yes
C(62) Ir(2) C(60) C(65) 140(4) 1_555 1_555 1_555 1_555 yes
C(62) Ir(2) C(61) C(66) 121(5) 1_555 1_555 1_555 1_555 yes
C(62) Ir(2) C(63) C(64) 114(1) 1_555 1_555 1_555 1_555 yes
C(62) Ir(2) C(63) C(68) -104(5) 1_555 1_555 1_555 1_555 yes
C(62) Ir(2) C(64) C(63) -40(1) 1_555 1_555 1_555 1_555 yes
C(62) Ir(2) C(64) C(69) -171(3) 1_555 1_555 1_555 1_555 yes
C(62) C(61) Ir(2) C(63) 40(1) 1_555 1_555 1_555 1_555 yes
C(62) C(61) Ir(2) C(64) 85(1) 1_555 1_555 1_555 1_555 yes
C(62) C(61) C(60) C(64) -5(3) 1_555 1_555 1_555 1_555 yes
C(62) C(61) C(60) C(65) 174(2) 1_555 1_555 1_555 1_555 yes
C(62) C(63) Ir(2) C(64) -114(1) 1_555 1_555 1_555 1_555 yes
C(62) C(63) C(64) C(69) 178(3) 1_555 1_555 1_555 1_555 yes
C(63) Ir(2) C(60) C(64) -40(1) 1_555 1_555 1_555 1_555 yes
C(63) Ir(2) C(60) C(65) -173(4) 1_555 1_555 1_555 1_555 yes
C(63) Ir(2) C(61) C(66) 162(5) 1_555 1_555 1_555 1_555 yes
C(63) Ir(2) C(62) C(67) 117(4) 1_555 1_555 1_555 1_555 yes
C(63) Ir(2) C(64) C(69) -130(4) 1_555 1_555 1_555 1_555 yes
C(63) C(62) Ir(2) C(64) 39(1) 1_555 1_555 1_555 1_555 yes
C(63) C(62) C(61) C(66) 176(2) 1_555 1_555 1_555 1_555 yes
C(63) C(64) C(60) C(65) -178(2) 1_555 1_555 1_555 1_555 yes
C(64) Ir(2) C(60) C(65) -132(4) 1_555 1_555 1_555 1_555 yes
C(64) Ir(2) C(61) C(66) -153(5) 1_555 1_555 1_555 1_555 yes
C(64) Ir(2) C(62) C(67) 157(4) 1_555 1_555 1_555 1_555 yes
C(64) Ir(2) C(63) C(68) 140(5) 1_555 1_555 1_555 1_555 yes
C(64) C(60) C(61) C(66) -176(2) 1_555 1_555 1_555 1_555 yes
C(64) C(63) C(62) C(67) 176(2) 1_555 1_555 1_555 1_555 yes
C(65) C(60) C(61) C(66) 3(3) 1_555 1_555 1_555 1_555 yes
C(65) C(60) C(64) C(69) 3(4) 1_555 1_555 1_555 1_555 yes
C(66) C(61) C(62) C(67) -4(4) 1_555 1_555 1_555 1_555 yes
C(67) C(62) C(63) C(68) -2(3) 1_555 1_555 1_555 1_555 yes
C(68) C(63) C(64) C(69) -3(6) 1_555 1_555 1_555 1_555 yes
C(70) Ir(3) C(71) C(72) -118(1) 1_555 1_555 1_555 1_555 yes
C(70) Ir(3) C(71) C(76) 118(2) 1_555 1_555 1_555 1_555 yes
C(70) Ir(3) C(72) C(71) 38(1) 1_555 1_555 1_555 1_555 yes
C(70) Ir(3) C(72) C(73) -80(1) 1_555 1_555 1_555 1_555 yes
C(70) Ir(3) C(72) C(77) 159(2) 1_555 1_555 1_555 1_555 yes
C(70) Ir(3) C(73) C(72) 79(1) 1_555 1_555 1_555 1_555 yes
C(70) Ir(3) C(73) C(74) -36(1) 1_555 1_555 1_555 1_555 yes
C(70) Ir(3) C(73) C(78) -155(2) 1_555 1_555 1_555 1_555 yes
C(70) Ir(3) C(74) C(73) 118(1) 1_555 1_555 1_555 1_555 yes
C(70) Ir(3) C(74) C(79) -120(3) 1_555 1_555 1_555 1_555 yes
C(70) C(71) Ir(3) C(72) 118(1) 1_555 1_555 1_555 1_555 yes
C(70) C(71) Ir(3) C(73) 80(1) 1_555 1_555 1_555 1_555 yes
C(70) C(71) Ir(3) C(74) 36(1) 1_555 1_555 1_555 1_555 yes
C(70) C(71) C(72) C(73) 2(1) 1_555 1_555 1_555 1_555 yes
C(70) C(71) C(72) C(77) 171(1) 1_555 1_555 1_555 1_555 yes
C(70) C(74) Ir(3) C(71) -38(1) 1_555 1_555 1_555 1_555 yes
C(70) C(74) Ir(3) C(72) -79(1) 1_555 1_555 1_555 1_555 yes
C(70) C(74) Ir(3) C(73) -118(1) 1_555 1_555 1_555 1_555 yes
C(70) C(74) C(73) C(72) 0(1) 1_555 1_555 1_555 1_555 yes
C(70) C(74) C(73) C(78) 179(1) 1_555 1_555 1_555 1_555 yes
C(71) Ir(3) C(70) C(74) 117(1) 1_555 1_555 1_555 1_555 yes
C(71) Ir(3) C(70) C(75) -128(3) 1_555 1_555 1_555 1_555 yes
C(71) Ir(3) C(72) C(73) -119(1) 1_555 1_555 1_555 1_555 yes
C(71) Ir(3) C(72) C(77) 120(2) 1_555 1_555 1_555 1_555 yes
C(71) Ir(3) C(73) C(72) 35(1) 1_555 1_555 1_555 1_555 yes
C(71) Ir(3) C(73) C(74) -80(1) 1_555 1_555 1_555 1_555 yes
C(71) Ir(3) C(73) C(78) 160(2) 1_555 1_555 1_555 1_555 yes
C(71) Ir(3) C(74) C(73) 79(1) 1_555 1_555 1_555 1_555 yes
C(71) Ir(3) C(74) C(79) -159(2) 1_555 1_555 1_555 1_555 yes
C(71) C(70) Ir(3) C(72) -35(1) 1_555 1_555 1_555 1_555 yes
C(71) C(70) Ir(3) C(73) -79(1) 1_555 1_555 1_555 1_555 yes
C(71) C(70) Ir(3) C(74) -117(1) 1_555 1_555 1_555 1_555 yes
C(71) C(70) C(74) C(73) 0(1) 1_555 1_555 1_555 1_555 yes
C(71) C(70) C(74) C(79) -179(1) 1_555 1_555 1_555 1_555 yes
C(71) C(72) Ir(3) C(73) 119(1) 1_555 1_555 1_555 1_555 yes
C(71) C(72) Ir(3) C(74) 80(1) 1_555 1_555 1_555 1_555 yes
C(71) C(72) C(73) C(74) -1(1) 1_555 1_555 1_555 1_555 yes
C(71) C(72) C(73) C(78) 179(1) 1_555 1_555 1_555 1_555 yes
C(72) Ir(3) C(70) C(74) 82(1) 1_555 1_555 1_555 1_555 yes
C(72) Ir(3) C(70) C(75) -164(3) 1_555 1_555 1_555 1_555 yes
C(72) Ir(3) C(71) C(76) -122(2) 1_555 1_555 1_555 1_555 yes
C(72) Ir(3) C(73) C(74) -116(1) 1_555 1_555 1_555 1_555 yes
C(72) Ir(3) C(73) C(78) 125(2) 1_555 1_555 1_555 1_555 yes
C(72) Ir(3) C(74) C(73) 38(1) 1_555 1_555 1_555 1_555 yes
C(72) Ir(3) C(74) C(79) 160(2) 1_555 1_555 1_555 1_555 yes
C(72) C(71) Ir(3) C(73) -37(1) 1_555 1_555 1_555 1_555 yes
C(72) C(71) Ir(3) C(74) -81(1) 1_555 1_555 1_555 1_555 yes
C(72) C(71) C(70) C(74) -1(1) 1_555 1_555 1_555 1_555 yes
C(72) C(71) C(70) C(75) -170(1) 1_555 1_555 1_555 1_555 yes
C(72) C(73) Ir(3) C(74) 116(1) 1_555 1_555 1_555 1_555 yes
C(72) C(73) C(74) C(79) -178(1) 1_555 1_555 1_555 1_555 yes
C(73) Ir(3) C(70) C(74) 38(1) 1_555 1_555 1_555 1_555 yes
C(73) Ir(3) C(70) C(75) 152(3) 1_555 1_555 1_555 1_555 yes
C(73) Ir(3) C(71) C(76) -160(2) 1_555 1_555 1_555 1_555 yes
C(73) Ir(3) C(72) C(77) -119(2) 1_555 1_555 1_555 1_555 yes
C(73) Ir(3) C(74) C(79) 121(3) 1_555 1_555 1_555 1_555 yes
C(73) C(72) Ir(3) C(74) -38(1) 1_555 1_555 1_555 1_555 yes
C(73) C(72) C(71) C(76) -178(1) 1_555 1_555 1_555 1_555 yes
C(73) C(74) C(70) C(75) 171(1) 1_555 1_555 1_555 1_555 yes
C(74) Ir(3) C(70) C(75) 113(3) 1_555 1_555 1_555 1_555 yes
C(74) Ir(3) C(71) C(76) 155(2) 1_555 1_555 1_555 1_555 yes
C(74) Ir(3) C(72) C(77) -158(2) 1_555 1_555 1_555 1_555 yes
C(74) Ir(3) C(73) C(78) -118(2) 1_555 1_555 1_555 1_555 yes
C(74) C(70) C(71) C(76) 179(1) 1_555 1_555 1_555 1_555 yes
C(74) C(73) C(72) C(77) -171(1) 1_555 1_555 1_555 1_555 yes
C(75) C(70) C(71) C(76) 9(2) 1_555 1_555 1_555 1_555 yes
C(75) C(70) C(74) C(79) -9(2) 1_555 1_555 1_555 1_555 yes
C(76) C(71) C(72) C(77) -8(2) 1_555 1_555 1_555 1_555 yes
C(77) C(72) C(73) C(78) 9(2) 1_555 1_555 1_555 1_555 yes
C(78) C(73) C(74) C(79) 0(2) 1_555 1_555 1_555 1_555 yes
C(80) Ir(4) C(81) C(82) 120(1) 1_555 1_555 1_555 1_555 yes
C(80) Ir(4) C(81) C(86) -120(3) 1_555 1_555 1_555 1_555 yes
C(80) Ir(4) C(82) C(81) -36(1) 1_555 1_555 1_555 1_555 yes
C(80) Ir(4) C(82) C(83) 82(1) 1_555 1_555 1_555 1_555 yes
C(80) Ir(4) C(82) C(87) -143(2) 1_555 1_555 1_555 1_555 yes
C(80) Ir(4) C(83) C(82) -79(1) 1_555 1_555 1_555 1_555 yes
C(80) Ir(4) C(83) C(84) 37(1) 1_555 1_555 1_555 1_555 yes
C(80) Ir(4) C(83) C(88) 162(2) 1_555 1_555 1_555 1_555 yes
C(80) Ir(4) C(84) C(83) -118(1) 1_555 1_555 1_555 1_555 yes
C(80) Ir(4) C(84) C(89) 121(3) 1_555 1_555 1_555 1_555 yes
C(80) C(81) Ir(4) C(82) -120(1) 1_555 1_555 1_555 1_555 yes
C(80) C(81) Ir(4) C(83) -84(1) 1_555 1_555 1_555 1_555 yes
C(80) C(81) Ir(4) C(84) -40(1) 1_555 1_555 1_555 1_555 yes
C(80) C(81) C(82) C(83) -6(2) 1_555 1_555 1_555 1_555 yes
C(80) C(81) C(82) C(87) -174(1) 1_555 1_555 1_555 1_555 yes
C(80) C(84) Ir(4) C(81) 39(1) 1_555 1_555 1_555 1_555 yes
C(80) C(84) Ir(4) C(82) 82(1) 1_555 1_555 1_555 1_555 yes
C(80) C(84) Ir(4) C(83) 118(1) 1_555 1_555 1_555 1_555 yes
C(80) C(84) C(83) C(82) 0(2) 1_555 1_555 1_555 1_555 yes
C(80) C(84) C(83) C(88) 178(2) 1_555 1_555 1_555 1_555 yes
C(81) Ir(4) C(80) C(84) -113(1) 1_555 1_555 1_555 1_555 yes
C(81) Ir(4) C(80) C(85) 126(2) 1_555 1_555 1_555 1_555 yes
C(81) Ir(4) C(82) C(83) 118(2) 1_555 1_555 1_555 1_555 yes
C(81) Ir(4) C(82) C(87) -107(3) 1_555 1_555 1_555 1_555 yes
C(81) Ir(4) C(83) C(82) -37(1) 1_555 1_555 1_555 1_555 yes
C(81) Ir(4) C(83) C(84) 80(1) 1_555 1_555 1_555 1_555 yes
C(81) Ir(4) C(83) C(88) -155(2) 1_555 1_555 1_555 1_555 yes
C(81) Ir(4) C(84) C(83) -79(1) 1_555 1_555 1_555 1_555 yes
C(81) Ir(4) C(84) C(89) 161(3) 1_555 1_555 1_555 1_555 yes
C(81) C(80) Ir(4) C(82) 35(1) 1_555 1_555 1_555 1_555 yes
C(81) C(80) Ir(4) C(83) 76(1) 1_555 1_555 1_555 1_555 yes
C(81) C(80) Ir(4) C(84) 113(1) 1_555 1_555 1_555 1_555 yes
C(81) C(80) C(84) C(83) -3(1) 1_555 1_555 1_555 1_555 yes
C(81) C(80) C(84) C(89) 179(1) 1_555 1_555 1_555 1_555 yes
C(81) C(82) Ir(4) C(83) -118(2) 1_555 1_555 1_555 1_555 yes
C(81) C(82) Ir(4) C(84) -79(1) 1_555 1_555 1_555 1_555 yes
C(81) C(82) C(83) C(84) 3(2) 1_555 1_555 1_555 1_555 yes
C(81) C(82) C(83) C(88) -174(2) 1_555 1_555 1_555 1_555 yes
C(82) Ir(4) C(80) C(84) -77(1) 1_555 1_555 1_555 1_555 yes
C(82) Ir(4) C(80) C(85) 162(2) 1_555 1_555 1_555 1_555 yes
C(82) Ir(4) C(81) C(86) 119(2) 1_555 1_555 1_555 1_555 yes
C(82) Ir(4) C(83) C(84) 117(2) 1_555 1_555 1_555 1_555 yes
C(82) Ir(4) C(83) C(88) -117(2) 1_555 1_555 1_555 1_555 yes
C(82) Ir(4) C(84) C(83) -36(1) 1_555 1_555 1_555 1_555 yes
C(82) Ir(4) C(84) C(89) -155(3) 1_555 1_555 1_555 1_555 yes
C(82) C(81) Ir(4) C(83) 36(1) 1_555 1_555 1_555 1_555 yes
C(82) C(81) Ir(4) C(84) 79(1) 1_555 1_555 1_555 1_555 yes
C(82) C(81) C(80) C(84) 5(2) 1_555 1_555 1_555 1_555 yes
C(82) C(81) C(80) C(85) 173(1) 1_555 1_555 1_555 1_555 yes
C(82) C(83) Ir(4) C(84) -117(2) 1_555 1_555 1_555 1_555 yes
C(82) C(83) C(84) C(89) 176(2) 1_555 1_555 1_555 1_555 yes
C(83) Ir(4) C(80) C(84) -37(1) 1_555 1_555 1_555 1_555 yes
C(83) Ir(4) C(80) C(85) -157(2) 1_555 1_555 1_555 1_555 yes
C(83) Ir(4) C(81) C(86) 155(2) 1_555 1_555 1_555 1_555 yes
C(83) Ir(4) C(82) C(87) 133(3) 1_555 1_555 1_555 1_555 yes
C(83) Ir(4) C(84) C(89) -119(3) 1_555 1_555 1_555 1_555 yes
C(83) C(82) Ir(4) C(84) 38(1) 1_555 1_555 1_555 1_555 yes
C(83) C(82) C(81) C(86) 179(1) 1_555 1_555 1_555 1_555 yes
C(83) C(84) C(80) C(85) -171(1) 1_555 1_555 1_555 1_555 yes
C(84) Ir(4) C(80) C(85) -119(2) 1_555 1_555 1_555 1_555 yes
C(84) Ir(4) C(81) C(86) -160(2) 1_555 1_555 1_555 1_555 yes
C(84) Ir(4) C(82) C(87) 172(2) 1_555 1_555 1_555 1_555 yes
C(84) Ir(4) C(83) C(88) 124(2) 1_555 1_555 1_555 1_555 yes
C(84) C(80) C(81) C(86) 179(1) 1_555 1_555 1_555 1_555 yes
C(84) C(83) C(82) C(87) 169(2) 1_555 1_555 1_555 1_555 yes
C(85) C(80) C(81) C(86) -12(3) 1_555 1_555 1_555 1_555 yes
C(85) C(80) C(84) C(89) 11(3) 1_555 1_555 1_555 1_555 yes
C(86) C(81) C(82) C(87) 10(3) 1_555 1_555 1_555 1_555 yes
C(87) C(82) C(83) C(88) -8(4) 1_555 1_555 1_555 1_555 yes
C(88) C(83) C(84) C(89) -4(3) 1_555 1_555 1_555 1_555 yes
